data_1552636
loop_
_publ_author_name
'Zhang, Cui-Yun'
'Wu, Yan-Li'
'Zhang, Peng'
'Chen, Zhuang-Zhuang'
'Li, Hua'
'Chen, Li-Xia'

_publ_section_title
;
 Anti-inflammatory Lathyrane Diterpenoids from Euphorbia lathyris.
;
_journal_issue 4
_journal_name_full 'Journal of natural products'
_journal_page_first 756
_journal_page_last 764
_journal_paper_doi 10.1021/acs.jnatprod.8b00600
_journal_volume 82
_journal_year 2019
_chemical_absolute_configuration ad
_chemical_formula_moiety 'C31 H38 O6'
_chemical_formula_sum 'C31 H38 O6'
_chemical_formula_weight 506.61
_space_group_crystal_system monoclinic
_space_group_IT_number 4
_space_group_name_Hall 'P 2yb'
_space_group_name_H-M_alt 'P 1 21 1'
_atom_sites_solution_hydrogens mixed
_atom_sites_solution_primary direct
_audit_creation_date 2018-04-12
_audit_creation_method
;
Olex2 1.2
(compiled 2018.04.03 svn.r3497 for OlexSys, GUI svn.r5486)
;
_cell_angle_alpha 90
_cell_angle_beta 93.6550(7)
_cell_angle_gamma 90
_cell_formula_units_Z 8
_cell_length_a 10.13676(11)
_cell_length_b 17.28546(14)
_cell_length_c 33.1549(2)
_cell_measurement_reflns_used 35391
_cell_measurement_temperature 100.00(10)
_cell_measurement_theta_max 73.4860
_cell_measurement_theta_min 2.6500
_cell_volume 5797.54(9)
_computing_cell_refinement 'CrysAlisPro 1.171.38.43f (Rigaku OD, 2015)'
_computing_data_collection 'CrysAlisPro 1.171.38.43f (Rigaku OD, 2015)'
_computing_data_reduction 'CrysAlisPro 1.171.38.43f (Rigaku OD, 2015)'
_computing_molecular_graphics 'Olex2 (Dolomanov et al., 2009)'
_computing_publication_material 'Olex2 (Dolomanov et al., 2009)'
_computing_structure_refinement 'ShelXL (Sheldrick, 2015)'
_computing_structure_solution 'ShelXT (Sheldrick, 2015)'
_diffrn_ambient_environment N~2~
_diffrn_ambient_temperature 100.00(10)
_diffrn_detector 'CCD plate'
_diffrn_detector_area_resol_mean 5.2684
_diffrn_detector_type AtlasS2
_diffrn_measured_fraction_theta_full 0.992
_diffrn_measured_fraction_theta_max 0.974
_diffrn_measurement_details
;
List of Runs (angles in degrees, time in seconds):

  # Type    Start    End  Width  t~exp~   \w     \q     \k     \f   Frames
--------------------------------------------------------------------------
  1  \w   -113.00 -13.00   1.00    1.00    --  -40.98 -57.00-120.00  100
  2  \w   -113.00 -14.00   1.00    1.00    --  -40.98 -51.00 -35.00   99
  3  \w   -117.00  -8.00   1.00    1.00    --  -40.98 -77.00-150.00  109
  4  \w     23.00  97.00   1.00    1.00    --   40.98-125.00-120.00   74
  5  \w    -35.00  74.00   1.00    1.00    --   40.98 -77.00  90.00  109
  6  \w      1.00  82.00   1.00    1.00    --   40.98 -99.00 -60.00   81
  7  \w     78.00 178.00   1.00    1.00    --  106.95  61.00-120.00  100
  8  \w     74.00 178.00   1.00    1.00    --  106.95  77.00-180.00  104
  9  \w     74.00 178.00   1.00    1.00    --  106.95  77.00 150.00  104
 10  \w     74.00 178.00   1.00    1.00    --  106.95  77.00-150.00  104
 11  \w     81.00 178.00   1.00    1.00    --  106.95  45.00  60.00   97
 12  \w     79.00 178.00   1.00    1.00    --  106.95  30.00  30.00   99
 13  \w     78.00 178.00   1.00    1.00    --  106.95  61.00-150.00  100
 14  \w     34.00 133.00   1.00    1.00    --  106.95 -45.00-180.00   99
 15  \w     78.00 154.00   1.00    1.00    --  106.95  61.00 -30.00   76
;
_diffrn_measurement_device 'four-circle diffractometer'
_diffrn_measurement_device_type 'SuperNova, Dual, Cu at zero, AtlasS2'
_diffrn_measurement_method '\w scans'
_diffrn_orient_matrix_type 'CrysAlisPro convention (1999,Acta A55,543-557)'
_diffrn_orient_matrix_UB_11 -0.0967077000
_diffrn_orient_matrix_UB_12 -0.0441377000
_diffrn_orient_matrix_UB_13 0.0256649000
_diffrn_orient_matrix_UB_21 0.1175043000
_diffrn_orient_matrix_UB_22 -0.0331333000
_diffrn_orient_matrix_UB_23 0.0263030000
_diffrn_orient_matrix_UB_31 -0.0054493000
_diffrn_orient_matrix_UB_32 0.0699557000
_diffrn_orient_matrix_UB_33 0.0286106000
_diffrn_radiation_monochromator mirror
_diffrn_radiation_probe x-ray
_diffrn_radiation_type CuK\a
_diffrn_radiation_wavelength 1.54184
_diffrn_reflns_av_R_equivalents 0.0287
_diffrn_reflns_av_unetI/netI 0.0333
_diffrn_reflns_Laue_measured_fraction_full 0.992
_diffrn_reflns_Laue_measured_fraction_max 0.974
_diffrn_reflns_limit_h_max 12
_diffrn_reflns_limit_h_min -11
_diffrn_reflns_limit_k_max 20
_diffrn_reflns_limit_k_min -21
_diffrn_reflns_limit_l_max 40
_diffrn_reflns_limit_l_min -40
_diffrn_reflns_number 49755
_diffrn_reflns_point_group_measured_fraction_full 0.964
_diffrn_reflns_point_group_measured_fraction_max 0.935
_diffrn_reflns_theta_full 67.684
_diffrn_reflns_theta_max 73.547
_diffrn_reflns_theta_min 2.671
_diffrn_source 'micro-focus sealed X-ray tube'
_diffrn_source_type 'SuperNova (Cu) X-ray Source'
_exptl_absorpt_coefficient_mu 0.640
_exptl_absorpt_correction_T_max 1.00000
_exptl_absorpt_correction_T_min 0.64877
_exptl_absorpt_correction_type multi-scan
_exptl_absorpt_process_details
;
CrysAlisPro 1.171.38.43f (Rigaku Oxford Diffraction, 2015)
Empirical absorption correction using spherical harmonics,
 implemented in SCALE3 ABSPACK scaling algorithm.
;
_exptl_crystal_colour colourless
_exptl_crystal_colour_primary colourless
_exptl_crystal_density_diffrn 1.161
_exptl_crystal_description block
_exptl_crystal_F_000 2176
_exptl_crystal_size_max 0.13
_exptl_crystal_size_mid 0.12
_exptl_crystal_size_min 0.11
_refine_diff_density_max 0.443
_refine_diff_density_min -0.249
_refine_diff_density_rms 0.042
_refine_ls_abs_structure_details
;
 Flack x determined using 9382 quotients [(I+)-(I-)]/[(I+)+(I-)]
 (Parsons, Flack and Wagner, Acta Cryst. B69 (2013) 249-259).
;
_refine_ls_abs_structure_Flack -0.04(4)
_refine_ls_extinction_method none
_refine_ls_goodness_of_fit_ref 1.039
_refine_ls_hydrogen_treatment mixed
_refine_ls_matrix_type full
_refine_ls_number_parameters 1389
_refine_ls_number_reflns 21881
_refine_ls_number_restraints 15
_refine_ls_restrained_S_all 1.043
_refine_ls_R_factor_all 0.0399
_refine_ls_R_factor_gt 0.0390
_refine_ls_shift/su_max 0.004
_refine_ls_shift/su_mean 0.000
_refine_ls_structure_factor_coef Fsqd
_refine_ls_weighting_details 'w=1/[\s^2^(Fo^2^)+(0.0584P)^2^+1.0575P] where P=(Fo^2^+2Fc^2^)/3'
_refine_ls_weighting_scheme calc
_refine_ls_wR_factor_gt 0.1009
_refine_ls_wR_factor_ref 0.1019
_reflns_Friedel_coverage 0.855
_reflns_Friedel_fraction_full 0.935
_reflns_Friedel_fraction_max 0.893
_reflns_number_gt 21343
_reflns_number_total 21881
_reflns_threshold_expression 'I > 2\s(I)'
_cod_data_source_file np8b00600_si_004.cif
_cod_data_source_block zcy-009
_cod_original_cell_volume 5797.53(9)
_cod_database_code 1552636
_shelx_shelxl_version_number 2017/1
_shelx_space_group_comment
;
The symmetry employed for this shelxl refinement is uniquely defined
by the following loop, which should always be used as a source of
symmetry information in preference to the above space-group names.
They are only intended as comments.
;
_shelx_estimated_absorpt_t_max 0.933
_shelx_estimated_absorpt_t_min 0.921
_reflns_odcompleteness_completeness 99.24
_reflns_odcompleteness_iscentric 1
_reflns_odcompleteness_theta 66.97
_olex2_refinement_description
;
1. Fixed Uiso
 At 1.2 times of:
  All C(H) groups, All C(H,H) groups
 At 1.5 times of:
  All C(H,H,H) groups, All O(H) groups
2. Rigid bond restraints
 C01R, O00M
 with sigma for 1-2 distances of 0.01 and sigma for 1-3 distances of 0.01
 C03Y, C044
 with sigma for 1-2 distances of 0.01 and sigma for 1-3 distances of 0.01
3. Uiso/Uaniso restraints and constraints
C01R \\sim O00M: within 2A with sigma of 0.002 and sigma for terminal atoms of
0.004
C03Y \\sim C044: within 2A with sigma of 0.002 and sigma for terminal atoms of
0.004
4.a Ternary CH refined with riding coordinates:
 C00U(H00U), C00Z(H00Z), C015(H015), C016(H016), C018(H018), C5(H5),
 C01B(H01B), C01F(H01F), C01J(H01J), C01N(H01N), C01O(H01O), C01P(H01P),
 C01S(H01S), C01T(H01T), C01X(H01X), C021(H021), C024(H024), C02B(H02D), C4(H4),
  C11(H11), C02W(H02), C3(H3A), C9(H9), C2(H2)
4.b Secondary CH2 refined with riding coordinates:
 C01Z(H01A,H01E), C022(H02I,H02K), C02E(H02E,H02F), C02O(H02T,H02U), C02Q(H02R,
 H02S), C02T(H02Z,HB), C02U(H02G,H02H), C8(H8A,H8B), C7(H7A,H7B), C03A(H03,HC),
 C1(H1A,H1B), C03S(H03K,H03L)
4.c Aromatic/amide H refined with riding coordinates:
 C00Y(H00Y), C012(H012), C019(H019), C01C(H01C), C01D(H01D), C01G(H01G),
 C01K(H01K), C01U(H01U), C01V(H01V), C020(H020), C7'(H7'), C12(H12), C8'(H8'),
 C9'(H9'), C2'(H2'), C02J(H02J), C3'(H3'), C6'(H6'), C031(H031), C032(H032),
 C035(H035), C038(H038), C03C(H03R), C5'(H5'), C03G(H03G), C03I(H03I),
 C03R(H3AA), C03V(H03Z), C03Y(H5AA), C03Z(H6AA), C041(H041), C044(H044)
4.d Idealised Me refined as rotating group:
 C026(H02A,H02B,H02C), C029(H02L,H02M,H02N), C02A(H02O,H02P,H02Q), C02R(H02V,
 H02W,H02X), C02S(H02Y,H,HA), C03D(H03A,H03B,H03C), C03F(H03S,H03T,H03U),
 C03J(H03V,H03W,H03X), C03K(H1AA,HD,HE), C20(H20A,H20B,H20C), C03M(H2AA,HF,HG),
 C18(H18A,H18B,H18C), C19(H19A,H19B,H19C), C03Q(H03F,H03H,H03J), C03U(H03Y,HH,
 HI), C03W(H03M,H03N,H03O), C03X(H4AA,HJ,HK), C16(H16A,H16B,H16C), C2"(H2"A,
 H2"B,H2"C), C045(H04A,H04B,H04C)
4.e Idealised tetrahedral OH refined as rotating group:
 O006(H006), O00A(H00A), O3(H3), O00I(H00I)
;
_olex2_date_sample_data_collection 2018-04-11
_olex2_submission_special_instructions 'No special instructions were received'
_oxdiff_exptl_absorpt_empirical_details
;
Empirical correction (ABSPACK) includes:
- Absorption correction using spherical harmonics
- Frame scaling
- Detector area scaling
;
_oxdiff_exptl_absorpt_empirical_full_max 1.831
_oxdiff_exptl_absorpt_empirical_full_min 0.743

loop_
_space_group_symop_operation_xyz
'x, y, z'
'-x, y+1/2, -z'

loop_
_atom_site_label
_atom_site_type_symbol
_atom_site_fract_x
_atom_site_fract_y
_atom_site_fract_z
_atom_site_U_iso_or_equiv
_atom_site_adp_type
_atom_site_occupancy
_atom_site_site_symmetry_order
_atom_site_calc_flag
_atom_site_refinement_flags_posn
_atom_site_refinement_flags_adp
O001 O 0.74809(16) 0.62276(9) 0.54301(5) 0.0199(3) Uani 1 1 d . .
O002 O 0.54827(16) 0.73996(9) 0.78401(5) 0.0200(3) Uani 1 1 d . .
O003 O 0.66462(17) 0.33713(9) 0.73418(5) 0.0207(3) Uani 1 1 d . .
O004 O 0.56460(17) 0.75797(10) 0.51639(5) 0.0215(3) Uani 1 1 d . .
O005 O 0.47064(17) 0.37664(10) 0.66263(5) 0.0236(3) Uani 1 1 d . .
O006 O 0.70235(18) 0.37909(10) 0.61792(5) 0.0243(4) Uani 1 1 d . .
H006 H 0.701187 0.422145 0.607512 0.036 Uiso 1 1 calc GR .
O007 O 0.71467(16) 0.88255(9) 0.76475(4) 0.0190(3) Uani 1 1 d . .
O008 O 0.7223(2) 0.52985(11) 0.58881(5) 0.0318(4) Uani 1 1 d . .
O009 O 0.6529(2) 0.98194(11) 0.72372(5) 0.0298(4) Uani 1 1 d . .
O00A O 0.79388(18) 0.66734(10) 0.80434(5) 0.0232(3) Uani 1 1 d . .
H00A H 0.801535 0.627232 0.791485 0.035 Uiso 1 1 calc GR .
O3 O 0.63866(19) 0.42607(11) 0.93543(5) 0.0293(4) Uani 1 1 d . .
H3 H 0.619370 0.449506 0.914368 0.044 Uiso 1 1 calc GR .
O5 O 0.72246(18) 0.20644(11) 0.95783(5) 0.0281(4) Uani 1 1 d . .
O00D O 0.76386(18) 0.84680(11) 0.66192(5) 0.0271(4) Uani 1 1 d . .
O00E O 0.75509(19) 0.53004(11) 0.76249(6) 0.0297(4) Uani 1 1 d . .
O00F O 0.83277(19) 0.67615(12) 0.64399(5) 0.0311(4) Uani 1 1 d . .
O00G O 0.6419(2) 0.34853(12) 0.80104(5) 0.0321(4) Uani 1 1 d . .
O2 O 0.88313(18) 0.35098(12) 0.93415(5) 0.0310(4) Uani 1 1 d . .
O00I O 0.7893(2) 0.81572(12) 0.48695(6) 0.0336(4) Uani 1 1 d . .
H00I H 0.808174 0.860780 0.492471 0.050 Uiso 1 1 calc GR .
O00J O 0.4926(2) 0.87253(11) 0.49198(6) 0.0349(4) Uani 1 1 d . .
O4 O 0.6434(2) 0.13670(13) 0.85844(6) 0.0402(5) Uani 1 1 d . .
O1 O 0.9509(2) 0.47007(14) 0.91582(6) 0.0439(5) Uani 1 1 d . .
O00M O 0.3406(2) 0.42382(14) 0.60975(6) 0.0436(5) Uani 1 1 d . U
O00N O 0.4644(3) 0.62329(13) 0.79817(9) 0.0603(8) Uani 1 1 d . .
O6 O 0.7520(3) 0.07878(14) 0.95009(7) 0.0510(6) Uani 1 1 d . .
C00Q C 0.8021(2) 0.85694(13) 0.69714(7) 0.0205(5) Uani 1 1 d . .
C00R C 0.7764(3) 0.46204(14) 0.75544(7) 0.0227(5) Uani 1 1 d . .
C00S C 0.7336(2) 0.54869(14) 0.55415(7) 0.0234(5) Uani 1 1 d . .
C00T C 0.6835(2) 0.95780(14) 0.75706(7) 0.0214(5) Uani 1 1 d . .
C00U C 0.5323(2) 0.45166(14) 0.66781(7) 0.0222(5) Uani 1 1 d . .
H00U H 0.526958 0.481352 0.642578 0.027 Uiso 1 1 calc R .
C00V C 0.5036(2) 0.80349(14) 0.48818(7) 0.0216(5) Uani 1 1 d . .
C00W C 0.9385(2) 0.88343(14) 0.70712(7) 0.0221(5) Uani 1 1 d . .
C14 C 0.6143(3) 0.16093(16) 0.89120(7) 0.0305(6) Uani 1 1 d . .
C00Y C 0.9483(3) 0.36471(14) 0.74832(7) 0.0228(5) Uani 1 1 d . .
H00Y H 0.882749 0.333862 0.735747 0.027 Uiso 1 1 calc R .
C00Z C 0.7577(2) 0.38438(14) 0.65872(6) 0.0211(5) Uani 1 1 d . .
H00Z H 0.751919 0.332777 0.670724 0.025 Uiso 1 1 calc R .
C010 C 0.7067(2) 0.83121(13) 0.72957(6) 0.0191(4) Uani 1 1 d . .
C011 C 0.9039(3) 0.40361(15) 0.65722(7) 0.0247(5) Uani 1 1 d . .
C012 C 0.9936(2) 0.88548(14) 0.74479(7) 0.0218(5) Uani 1 1 d . .
H012 H 0.937378 0.882640 0.765836 0.026 Uiso 1 1 calc R .
C013 C 0.9078(2) 0.42913(15) 0.76664(7) 0.0228(5) Uani 1 1 d . .
C014 C 0.3920(2) 0.63795(15) 0.41636(7) 0.0243(5) Uani 1 1 d . .
C015 C 0.6023(2) 0.70958(14) 0.74756(7) 0.0203(5) Uani 1 1 d . .
H015 H 0.605836 0.652920 0.747477 0.024 Uiso 1 1 calc R .
C016 C 0.8519(2) 0.76540(14) 0.51698(7) 0.0232(5) Uani 1 1 d . .
H016 H 0.850178 0.713236 0.505385 0.028 Uiso 1 1 calc R .
C017 C 0.9987(2) 0.64786(14) 0.60021(7) 0.0219(5) Uani 1 1 d . .
C018 C 0.6338(2) 0.79570(15) 0.55059(7) 0.0231(5) Uani 1 1 d . .
H018 H 0.634877 0.852101 0.547620 0.028 Uiso 1 1 calc R .
C019 C 0.4468(2) 0.76067(15) 0.45293(7) 0.0227(5) Uani 1 1 d . .
H019 H 0.400726 0.788371 0.432516 0.027 Uiso 1 1 calc R .
C5 C 0.5938(2) 0.34783(15) 0.93154(7) 0.0244(5) Uani 1 1 d . .
H5 H 0.605830 0.324021 0.958350 0.029 Uiso 1 1 calc R .
C01B C 1.1687(3) 0.62298(15) 0.55032(8) 0.0253(5) Uani 1 1 d . .
H01B H 1.238147 0.632780 0.571636 0.030 Uiso 1 1 calc R .
C01C C 0.4767(2) 0.79642(15) 0.85677(7) 0.0239(5) Uani 1 1 d . .
H01C H 0.524400 0.825902 0.839293 0.029 Uiso 1 1 calc R .
C01D C 1.0341(2) 0.63087(14) 0.56281(7) 0.0218(5) Uani 1 1 d . .
H01D H 0.966146 0.623437 0.543015 0.026 Uiso 1 1 calc R .
C01E C 0.9806(2) 0.71560(13) 0.77243(7) 0.0209(5) Uani 1 1 d . .
C01F C 1.1355(3) 0.89185(15) 0.75559(7) 0.0254(5) Uani 1 1 d . .
H01F H 1.191394 0.889340 0.732582 0.030 Uiso 1 1 calc R .
C01G C 0.4576(2) 0.68448(15) 0.44862(7) 0.0222(5) Uani 1 1 d . .
H01G H 0.511680 0.658424 0.467834 0.027 Uiso 1 1 calc R .
C01H C 1.1954(2) 0.93776(16) 0.79191(8) 0.0272(5) Uani 1 1 d . .
C01I C 0.8601(2) 0.66455(14) 0.60919(7) 0.0219(5) Uani 1 1 d . .
C01J C 1.1937(2) 0.85139(15) 0.79401(7) 0.0255(5) Uani 1 1 d . .
H01J H 1.280252 0.827682 0.790815 0.031 Uiso 1 1 calc R .
C01K C 0.3484(3) 0.80152(17) 0.91933(7) 0.0291(5) Uani 1 1 d . .
H01K H 0.312820 0.753031 0.913160 0.035 Uiso 1 1 calc R .
C01L C 0.7499(2) 0.68018(14) 0.57536(6) 0.0206(5) Uani 1 1 d . .
C1' C 0.9426(3) 0.41953(18) 0.94092(8) 0.0318(6) Uani 1 1 d . .
C01N C 0.4715(3) 0.49600(14) 0.70213(8) 0.0245(5) Uani 1 1 d . .
H01N H 0.508462 0.548415 0.702830 0.029 Uiso 1 1 calc R .
C01O C 1.0840(3) 0.33812(16) 0.74607(8) 0.0276(5) Uani 1 1 d . .
H01O H 1.151622 0.374600 0.756692 0.033 Uiso 1 1 calc R .
C01P C 0.5231(2) 0.74162(14) 0.71065(7) 0.0218(5) Uani 1 1 d . .
H01P H 0.556748 0.718226 0.686406 0.026 Uiso 1 1 calc R .
C01Q C 0.4375(3) 0.83501(16) 0.89392(7) 0.0252(5) Uani 1 1 d . .
C01R C 0.3813(3) 0.37026(17) 0.62943(8) 0.0311(6) Uani 1 1 d . U
C01S C 0.6749(2) 0.43974(13) 0.68382(7) 0.0197(5) Uani 1 1 d . .
H01S H 0.717617 0.490500 0.682771 0.024 Uiso 1 1 calc R .
C01T C 0.8370(2) 0.73190(13) 0.78099(7) 0.0191(4) Uani 1 1 d . .
H01T H 0.836117 0.777993 0.798183 0.023 Uiso 1 1 calc R .
C01U C 0.3758(3) 0.23239(18) 0.64403(7) 0.0311(6) Uani 1 1 d . .
H01U H 0.433826 0.242635 0.666251 0.037 Uiso 1 1 calc R .
C01V C 0.3374(3) 0.51120(18) 0.38884(9) 0.0369(6) Uani 1 1 d . .
H01V H 0.346130 0.457692 0.390171 0.044 Uiso 1 1 calc R .
C01W C 0.4875(3) 0.68943(16) 0.80742(8) 0.0297(6) Uani 1 1 d . .
C01X C 0.7383(2) 0.74606(13) 0.74395(6) 0.0184(4) Uani 1 1 d . .
H01X H 0.776395 0.720223 0.721080 0.022 Uiso 1 1 calc R .
C01Y C 0.6637(2) 0.42098(14) 0.73001(7) 0.0212(5) Uani 1 1 d . .
C01Z C 0.5618(2) 0.82723(14) 0.71170(7) 0.0216(5) Uani 1 1 d . .
H01A H 0.504191 0.856134 0.728465 0.026 Uiso 1 1 calc R .
H01E H 0.554711 0.848897 0.684657 0.026 Uiso 1 1 calc R .
C020 C 0.3383(3) 0.29070(18) 0.62161(8) 0.0330(6) Uani 1 1 d . .
H020 H 0.280515 0.281377 0.599203 0.040 Uiso 1 1 calc R .
C021 C 0.5709(3) 0.77051(16) 0.58892(7) 0.0263(5) Uani 1 1 d . .
H021 H 0.614391 0.798476 0.611786 0.032 Uiso 1 1 calc R .
C022 C 1.0779(3) 0.72344(15) 0.80891(8) 0.0263(5) Uani 1 1 d . .
H02I H 1.159719 0.698109 0.802917 0.032 Uiso 1 1 calc R .
H02K H 1.042562 0.696236 0.831431 0.032 Uiso 1 1 calc R .
C023 C 0.6478(2) 0.30860(15) 0.77131(7) 0.0245(5) Uani 1 1 d . .
C024 C 0.7729(2) 0.76176(14) 0.55560(7) 0.0211(5) Uani 1 1 d . .
H024 H 0.821821 0.793065 0.576158 0.025 Uiso 1 1 calc R .
C7' C 1.1865(3) 0.37175(17) 1.12802(8) 0.0321(6) Uani 1 1 d . .
H7' H 1.229602 0.372699 1.153639 0.038 Uiso 1 1 calc R .
C026 C 1.0968(3) 0.65785(19) 0.63559(8) 0.0329(6) Uani 1 1 d . .
H02A H 1.181167 0.638211 0.628843 0.049 Uiso 1 1 calc GR .
H02B H 1.067197 0.629957 0.658369 0.049 Uiso 1 1 calc GR .
H02C H 1.104749 0.711775 0.642222 0.049 Uiso 1 1 calc GR .
C13 C 0.4789(3) 0.14856(16) 0.90431(8) 0.0279(5) Uani 1 1 d . .
C12 C 0.4389(3) 0.17697(15) 0.93897(7) 0.0270(5) Uani 1 1 d . .
H12 H 0.503552 0.198264 0.956807 0.032 Uiso 1 1 calc R .
C029 C 0.3739(2) 0.72835(16) 0.70966(8) 0.0284(5) Uani 1 1 d . .
H02L H 0.355835 0.673905 0.707826 0.043 Uiso 1 1 calc GR .
H02M H 0.332100 0.754223 0.686632 0.043 Uiso 1 1 calc GR .
H02N H 0.340099 0.748583 0.733916 0.043 Uiso 1 1 calc GR .
C02A C 0.6931(3) 1.00563(15) 0.79468(7) 0.0278(5) Uani 1 1 d . .
H02O H 0.651478 0.978776 0.815810 0.042 Uiso 1 1 calc GR .
H02P H 0.649505 1.054291 0.789593 0.042 Uiso 1 1 calc GR .
H02Q H 0.784402 1.014535 0.802806 0.042 Uiso 1 1 calc GR .
C02B C 1.2013(3) 0.64978(16) 0.50797(8) 0.0282(5) Uani 1 1 d . .
H02D H 1.289204 0.673173 0.507399 0.034 Uiso 1 1 calc R .
C8' C 1.1487(3) 0.43999(16) 1.10911(8) 0.0317(6) Uani 1 1 d . .
H8' H 1.166075 0.486951 1.122075 0.038 Uiso 1 1 calc R .
C9' C 1.0853(3) 0.43895(16) 1.07107(8) 0.0287(5) Uani 1 1 d . .
H9' H 1.059131 0.485272 1.058733 0.034 Uiso 1 1 calc R .
C02E C 0.6114(2) 0.68548(16) 0.59223(7) 0.0251(5) Uani 1 1 d . .
H02E H 0.548825 0.653220 0.576590 0.030 Uiso 1 1 calc R .
H02F H 0.614823 0.668626 0.620188 0.030 Uiso 1 1 calc R .
C02F C 1.2058(3) 0.56519(16) 0.51795(8) 0.0310(6) Uani 1 1 d . .
C02G C 0.9964(3) 0.78940(15) 0.52225(8) 0.0277(5) Uani 1 1 d . .
C2' C 1.0014(3) 0.42501(17) 0.98282(8) 0.0290(5) Uani 1 1 d . .
H2' H 1.040955 0.471418 0.991047 0.035 Uiso 1 1 calc R .
C6 C 0.4458(3) 0.35020(15) 0.92038(8) 0.0268(5) Uani 1 1 d . .
C02J C 0.4038(3) 0.55727(16) 0.41777(8) 0.0308(6) Uani 1 1 d . .
H02J H 0.456880 0.534300 0.438331 0.037 Uiso 1 1 calc R .
C3' C 1.0009(3) 0.36712(16) 1.00952(8) 0.0271(5) Uani 1 1 d . .
H3' H 0.959334 0.321472 1.001014 0.032 Uiso 1 1 calc R .
C4 C 0.6801(3) 0.30110(16) 0.90276(7) 0.0270(5) Uani 1 1 d . .
H4 H 0.629727 0.299403 0.876547 0.032 Uiso 1 1 calc R .
C11 C 0.3039(3) 0.17775(16) 0.95144(8) 0.0298(6) Uani 1 1 d . .
H11 H 0.237457 0.157532 0.931384 0.036 Uiso 1 1 calc R .
C6' C 1.1602(3) 0.30181(17) 1.10881(8) 0.0344(6) Uani 1 1 d . .
H6' H 1.185418 0.255690 1.121536 0.041 Uiso 1 1 calc R .
C02O C 0.5271(3) 0.45311(15) 0.73978(7) 0.0250(5) Uani 1 1 d . .
H02T H 0.468548 0.411183 0.746360 0.030 Uiso 1 1 calc R .
H02U H 0.536024 0.488114 0.762662 0.030 Uiso 1 1 calc R .
C1" C 0.7458(3) 0.13447(18) 0.97185(9) 0.0354(6) Uani 1 1 d . .
C02Q C 1.1094(3) 0.80704(16) 0.82206(7) 0.0259(5) Uani 1 1 d . .
H02R H 1.026793 0.834680 0.824157 0.031 Uiso 1 1 calc R .
H02S H 1.154400 0.806009 0.848758 0.031 Uiso 1 1 calc R .
C02R C 0.3214(3) 0.50278(16) 0.69965(9) 0.0317(6) Uani 1 1 d . .
H02V H 0.292753 0.531957 0.676054 0.048 Uiso 1 1 calc GR .
H02W H 0.293834 0.528626 0.723325 0.048 Uiso 1 1 calc GR .
H02X H 0.282927 0.452035 0.698010 0.048 Uiso 1 1 calc GR .
C02S C 0.9967(3) 0.48038(17) 0.79277(9) 0.0341(6) Uani 1 1 d . .
H02Y H 1.020883 0.524860 0.777541 0.051 Uiso 1 1 calc GR .
H H 1.074975 0.452300 0.801665 0.051 Uiso 1 1 calc GR .
HA H 0.951326 0.496785 0.815822 0.051 Uiso 1 1 calc GR .
C02T C 1.0190(3) 0.27347(17) 0.67382(8) 0.0313(6) Uani 1 1 d . .
H02Z H 0.937332 0.258807 0.685509 0.038 Uiso 1 1 calc R .
HB H 1.050607 0.228626 0.659719 0.038 Uiso 1 1 calc R .
C02U C 1.0754(3) 0.77191(17) 0.48594(9) 0.0362(6) Uani 1 1 d . .
H02G H 1.159930 0.798155 0.489527 0.043 Uiso 1 1 calc R .
H02H H 1.028830 0.793501 0.462071 0.043 Uiso 1 1 calc R .
C4' C 1.0598(2) 0.36907(15) 1.05084(7) 0.0259(5) Uani 1 1 d . .
C02W C 1.1197(3) 0.29376(16) 0.70775(8) 0.0300(6) Uani 1 1 d . .
H02 H 1.206654 0.307273 0.698503 0.036 Uiso 1 1 calc R .
C02X C 0.9547(3) 0.47306(19) 0.66365(9) 0.0330(6) Uani 1 1 d . .
C3 C 0.8129(3) 0.33851(19) 0.89497(7) 0.0310(6) Uani 1 1 d . .
H3A H 0.803233 0.386008 0.878912 0.037 Uiso 1 1 calc R .
C8 C 0.3474(3) 0.31293(16) 0.98844(8) 0.0286(5) Uani 1 1 d . .
H8A H 0.434406 0.292731 0.996544 0.034 Uiso 1 1 calc R .
H8B H 0.314013 0.338622 1.011717 0.034 Uiso 1 1 calc R .
C17 C 0.3934(3) 0.34229(19) 0.88297(9) 0.0351(6) Uani 1 1 d . .
C031 C 0.4507(3) 0.72384(16) 0.84585(8) 0.0288(5) Uani 1 1 d . .
H031 H 0.406478 0.692778 0.863507 0.035 Uiso 1 1 calc R .
C032 C 0.3129(3) 0.84009(19) 0.95358(8) 0.0346(6) Uani 1 1 d . .
H032 H 0.252593 0.817547 0.970022 0.042 Uiso 1 1 calc R .
C10 C 0.2707(3) 0.16714(16) 0.99554(8) 0.0301(6) Uani 1 1 d . .
C9 C 0.2573(3) 0.24590(16) 0.97673(8) 0.0287(5) Uani 1 1 d . .
H9 H 0.165515 0.261257 0.969894 0.034 Uiso 1 1 calc R .
C035 C 0.3659(3) 0.91170(18) 0.96362(8) 0.0360(7) Uani 1 1 d . .
H035 H 0.341740 0.937215 0.986720 0.043 Uiso 1 1 calc R .
C036 C 1.0178(3) 0.68991(16) 0.73738(8) 0.0274(5) Uani 1 1 d . .
C2 C 0.8848(3) 0.2748(2) 0.87351(8) 0.0368(7) Uani 1 1 d . .
H2 H 0.840995 0.268024 0.846531 0.044 Uiso 1 1 calc R .
C038 C 0.3133(3) 0.67085(17) 0.38470(8) 0.0309(6) Uani 1 1 d . .
H038 H 0.304283 0.724327 0.383151 0.037 Uiso 1 1 calc R .
C7 C 0.3617(3) 0.37346(17) 0.95472(8) 0.0313(6) Uani 1 1 d . .
H7A H 0.273919 0.386249 0.943282 0.038 Uiso 1 1 calc R .
H7B H 0.399006 0.420157 0.966999 0.038 Uiso 1 1 calc R .
C03A C 0.9883(3) 0.33828(18) 0.64264(8) 0.0329(6) Uani 1 1 d . .
H03 H 1.071147 0.359744 0.634719 0.040 Uiso 1 1 calc R .
HC H 0.943531 0.315605 0.618751 0.040 Uiso 1 1 calc R .
C15 C 0.7156(3) 0.21456(17) 0.91387(7) 0.0299(6) Uani 1 1 d . .
C03C C 0.4891(3) 0.90688(16) 0.90413(8) 0.0315(6) Uani 1 1 d . .
H03R H 0.547716 0.930294 0.887431 0.038 Uiso 1 1 calc R .
C03D C 0.4225(3) 0.78472(19) 0.58912(8) 0.0352(6) Uani 1 1 d . .
H03A H 0.405126 0.839142 0.586504 0.053 Uiso 1 1 calc GR .
H03B H 0.390976 0.766302 0.614065 0.053 Uiso 1 1 calc GR .
H03C H 0.378073 0.757674 0.566909 0.053 Uiso 1 1 calc GR .
C5' C 1.0963(3) 0.30060(16) 1.07055(8) 0.0328(6) Uani 1 1 d . .
H5' H 1.077565 0.253449 1.057940 0.039 Uiso 1 1 calc R .
C03F C 1.1075(3) 0.98505(17) 0.81754(9) 0.0329(6) Uani 1 1 d . .
H03S H 1.096896 1.036012 0.806291 0.049 Uiso 1 1 calc GR .
H03T H 1.147049 0.988611 0.844562 0.049 Uiso 1 1 calc GR .
H03U H 1.022587 0.960569 0.818056 0.049 Uiso 1 1 calc GR .
C03G C 0.2487(3) 0.62471(19) 0.35571(8) 0.0384(7) Uani 1 1 d . .
H03G H 0.198487 0.647403 0.334438 0.046 Uiso 1 1 calc R .
C03H C 1.0488(3) 0.82837(17) 0.55356(10) 0.0359(6) Uani 1 1 d . .
C03I C 0.2584(3) 0.54439(19) 0.35811(8) 0.0382(7) Uani 1 1 d . .
H03I H 0.211996 0.513422 0.339165 0.046 Uiso 1 1 calc R .
C03J C 1.3266(3) 0.97577(18) 0.78563(9) 0.0362(6) Uani 1 1 d . .
H03V H 1.376831 0.943590 0.768655 0.054 Uiso 1 1 calc GR .
H03W H 1.374666 0.982654 0.811280 0.054 Uiso 1 1 calc GR .
H03X H 1.311843 1.025225 0.772965 0.054 Uiso 1 1 calc GR .
C03K C 1.0259(3) 0.19149(18) 0.75629(10) 0.0399(7) Uani 1 1 d . .
H1AA H 1.018027 0.187741 0.784921 0.060 Uiso 1 1 calc GR .
HD H 1.054498 0.142676 0.746137 0.060 Uiso 1 1 calc GR .
HE H 0.941715 0.204861 0.743260 0.060 Uiso 1 1 calc GR .
C20 C 0.3865(3) 0.1086(2) 0.87374(9) 0.0400(7) Uani 1 1 d . .
H20A H 0.348605 0.145956 0.854991 0.060 Uiso 1 1 calc GR .
H20B H 0.317426 0.083470 0.887306 0.060 Uiso 1 1 calc GR .
H20C H 0.434670 0.070717 0.859395 0.060 Uiso 1 1 calc GR .
C03M C 0.6381(3) 0.22232(16) 0.77041(8) 0.0314(6) Uani 1 1 d . .
H2AA H 0.619694 0.205289 0.743073 0.047 Uiso 1 1 calc GR .
HF H 0.568141 0.205926 0.786657 0.047 Uiso 1 1 calc GR .
HG H 0.720171 0.200325 0.780936 0.047 Uiso 1 1 calc GR .
C18 C 0.1462(3) 0.12093(19) 1.00103(10) 0.0385(7) Uani 1 1 d . .
H18A H 0.079636 0.135099 0.980463 0.058 Uiso 1 1 calc GR .
H18B H 0.114800 0.131661 1.027163 0.058 Uiso 1 1 calc GR .
H18C H 0.165241 0.066724 0.998945 0.058 Uiso 1 1 calc GR .
C19 C 0.3785(3) 0.14975(19) 1.02784(8) 0.0365(6) Uani 1 1 d . .
H19A H 0.403990 0.096419 1.026098 0.055 Uiso 1 1 calc GR .
H19B H 0.346549 0.159668 1.053981 0.055 Uiso 1 1 calc GR .
H19C H 0.453644 0.182124 1.023961 0.055 Uiso 1 1 calc GR .
C1 C 0.8563(3) 0.2033(2) 0.89861(8) 0.0374(7) Uani 1 1 d . .
H1A H 0.921171 0.198499 0.921274 0.045 Uiso 1 1 calc R .
H1B H 0.859400 0.156942 0.882203 0.045 Uiso 1 1 calc R .
C03Q C 0.7347(3) 0.49504(16) 0.51885(9) 0.0343(6) Uani 1 1 d . .
H03F H 0.727510 0.524441 0.494241 0.051 Uiso 1 1 calc GR .
H03H H 0.661354 0.459968 0.519378 0.051 Uiso 1 1 calc GR .
H03J H 0.815790 0.466239 0.520239 0.051 Uiso 1 1 calc GR .
C03R C 0.2449(3) 0.1285(2) 0.60681(10) 0.0441(7) Uani 1 1 d . .
H3AA H 0.206158 0.166494 0.590119 0.053 Uiso 1 1 calc R .
C03S C 1.1009(3) 0.68620(17) 0.47828(8) 0.0327(6) Uani 1 1 d . .
H03K H 1.018158 0.658315 0.479218 0.039 Uiso 1 1 calc R .
H03L H 1.131122 0.680400 0.451263 0.039 Uiso 1 1 calc R .
C03T C 1.1259(3) 0.25314(16) 0.74770(8) 0.0321(6) Uani 1 1 d . .
C03U C 1.0178(3) 0.89771(19) 0.67060(8) 0.0353(6) Uani 1 1 d . .
H03Y H 1.059848 0.850491 0.663166 0.053 Uiso 1 1 calc GR .
HH H 1.083946 0.936302 0.677057 0.053 Uiso 1 1 calc GR .
HI H 0.959968 0.915368 0.648456 0.053 Uiso 1 1 calc GR .
C03V C 0.4549(3) 0.94496(18) 0.93911(8) 0.0379(7) Uani 1 1 d . .
H03Z H 0.492079 0.992779 0.945852 0.045 Uiso 1 1 calc R .
C03W C 1.3395(3) 0.5279(2) 0.52537(10) 0.0449(8) Uani 1 1 d . .
H03M H 1.402639 0.566197 0.534885 0.067 Uiso 1 1 calc GR .
H03N H 1.366515 0.505856 0.500647 0.067 Uiso 1 1 calc GR .
H03O H 1.334382 0.487969 0.545326 0.067 Uiso 1 1 calc GR .
C03X C 1.2620(3) 0.2375(2) 0.76765(10) 0.0441(7) Uani 1 1 d . .
H4AA H 1.320347 0.279156 0.761790 0.066 Uiso 1 1 calc GR .
HJ H 1.295650 0.189929 0.757443 0.066 Uiso 1 1 calc GR .
HK H 1.256091 0.233446 0.796362 0.066 Uiso 1 1 calc GR .
C03Y C 0.2684(4) -0.0071(2) 0.62406(11) 0.0502(8) Uani 1 1 d . U
H5AA H 0.247515 -0.058889 0.619492 0.060 Uiso 1 1 calc R .
C03Z C 0.3898(3) 0.09200(19) 0.66141(10) 0.0421(7) Uani 1 1 d . .
H6AA H 0.450457 0.105198 0.682521 0.051 Uiso 1 1 calc R .
C040 C 0.3340(3) 0.14933(19) 0.63739(9) 0.0370(6) Uani 1 1 d . .
C041 C 0.3578(4) 0.0143(2) 0.65490(12) 0.0494(8) Uani 1 1 d . .
H041 H 0.397409 -0.023376 0.671623 0.059 Uiso 1 1 calc R .
C16 C 1.0312(3) 0.2891(3) 0.86864(9) 0.0476(8) Uani 1 1 d . .
H16A H 1.041635 0.335895 0.853547 0.071 Uiso 1 1 calc GR .
H16B H 1.067507 0.246479 0.854498 0.071 Uiso 1 1 calc GR .
H16C H 1.076606 0.294112 0.894816 0.071 Uiso 1 1 calc GR .
C2" C 0.7612(3) 0.1319(2) 1.01691(9) 0.0429(7) Uani 1 1 d . .
H2"A H 0.839595 0.159574 1.026069 0.064 Uiso 1 1 calc GR .
H2"B H 0.768213 0.079100 1.025719 0.064 Uiso 1 1 calc GR .
H2"C H 0.685608 0.155483 1.027932 0.064 Uiso 1 1 calc GR .
C044 C 0.2102(4) 0.0504(2) 0.59997(12) 0.0537(8) Uani 1 1 d . U
H044 H 0.148103 0.037567 0.579203 0.064 Uiso 1 1 calc R .
C045 C 1.1023(4) 0.51032(18) 0.50021(11) 0.0457(8) Uani 1 1 d . .
H04A H 1.090268 0.468794 0.518844 0.069 Uiso 1 1 calc GR .
H04B H 1.130294 0.489689 0.475263 0.069 Uiso 1 1 calc GR .
H04C H 1.020297 0.537513 0.495201 0.069 Uiso 1 1 calc GR .
H03D H 0.998(4) 0.837(2) 0.5795(11) 0.044(10) Uiso 1 1 d . .
H17A H 0.445(4) 0.335(2) 0.8594(11) 0.040(9) Uiso 1 1 d . .
H0AA H 1.048(4) 0.482(2) 0.6608(12) 0.050(10) Uiso 1 1 d . .
H03P H 1.108(4) 0.674(2) 0.7342(10) 0.038(9) Uiso 1 1 d . .
H03E H 1.143(4) 0.849(3) 0.5526(13) 0.063(12) Uiso 1 1 d . .
H17B H 0.297(4) 0.352(2) 0.8764(11) 0.045(10) Uiso 1 1 d . .
HL H 0.900(4) 0.516(2) 0.6716(11) 0.041(9) Uiso 1 1 d . .
H03Q H 0.950(3) 0.6804(18) 0.7111(9) 0.027(7) Uiso 1 1 d . .

loop_
_atom_site_aniso_label
_atom_site_aniso_U_11
_atom_site_aniso_U_22
_atom_site_aniso_U_33
_atom_site_aniso_U_23
_atom_site_aniso_U_13
_atom_site_aniso_U_12
O001 0.0241(9) 0.0186(8) 0.0167(7) 0.0003(6) -0.0009(6) -0.0027(6)
O002 0.0208(8) 0.0192(8) 0.0206(7) -0.0041(6) 0.0052(6) -0.0025(6)
O003 0.0246(9) 0.0183(8) 0.0190(7) 0.0018(6) 0.0003(6) 0.0016(7)
O004 0.0220(9) 0.0205(8) 0.0211(8) -0.0017(6) -0.0059(6) 0.0013(7)
O005 0.0256(9) 0.0207(8) 0.0242(8) -0.0009(6) -0.0026(6) -0.0062(7)
O006 0.0310(9) 0.0251(9) 0.0158(7) 0.0025(6) -0.0049(6) -0.0033(7)
O007 0.0220(8) 0.0187(8) 0.0161(7) -0.0036(6) -0.0006(6) 0.0001(6)
O008 0.0367(11) 0.0309(10) 0.0271(9) 0.0103(7) -0.0029(8) -0.0041(8)
O009 0.0416(11) 0.0248(9) 0.0227(8) 0.0031(7) -0.0011(7) 0.0024(8)
O00A 0.0271(9) 0.0197(8) 0.0229(8) -0.0029(6) 0.0023(7) -0.0029(7)
O3 0.0334(10) 0.0311(10) 0.0233(8) -0.0027(7) 0.0016(7) -0.0074(8)
O5 0.0261(9) 0.0381(10) 0.0198(8) -0.0077(7) -0.0005(7) 0.0061(8)
O00D 0.0313(10) 0.0342(10) 0.0154(8) -0.0028(7) -0.0017(7) -0.0079(8)
O00E 0.0306(10) 0.0224(9) 0.0350(9) -0.0086(7) -0.0066(7) 0.0042(7)
O00F 0.0276(10) 0.0482(12) 0.0172(8) -0.0051(7) -0.0016(7) 0.0091(8)
O00G 0.0370(11) 0.0386(11) 0.0208(8) 0.0024(7) 0.0038(7) 0.0052(9)
O2 0.0241(9) 0.0466(12) 0.0220(8) -0.0046(7) -0.0016(7) -0.0084(8)
O00I 0.0305(11) 0.0329(11) 0.0372(10) 0.0148(8) 0.0006(8) 0.0023(8)
O00J 0.0343(11) 0.0206(9) 0.0479(11) -0.0003(8) -0.0128(8) 0.0059(8)
O4 0.0504(13) 0.0456(13) 0.0254(9) -0.0162(8) 0.0094(8) -0.0040(10)
O1 0.0459(13) 0.0546(14) 0.0314(10) 0.0074(9) 0.0034(9) -0.0145(11)
O00M 0.0434(12) 0.0532(13) 0.0319(10) 0.0077(9) -0.0144(9) -0.0029(10)
O00N 0.0727(17) 0.0268(11) 0.0879(19) -0.0221(11) 0.0565(15) -0.0253(11)
O6 0.0651(16) 0.0431(13) 0.0449(12) -0.0105(10) 0.0044(11) 0.0231(12)
C00Q 0.0239(12) 0.0184(11) 0.0190(10) -0.0020(8) -0.0007(9) -0.0009(9)
C00R 0.0263(13) 0.0228(12) 0.0188(10) -0.0027(9) -0.0004(9) 0.0020(10)
C00S 0.0216(12) 0.0207(12) 0.0272(12) 0.0033(9) -0.0028(9) -0.0043(9)
C00T 0.0213(12) 0.0223(12) 0.0204(11) -0.0015(9) 0.0005(9) -0.0003(9)
C00U 0.0218(12) 0.0195(11) 0.0246(11) 0.0049(8) -0.0053(9) -0.0034(9)
C00V 0.0153(11) 0.0227(12) 0.0264(11) 0.0043(9) -0.0012(9) 0.0013(9)
C00W 0.0225(12) 0.0220(12) 0.0216(11) -0.0012(9) 0.0006(9) -0.0027(9)
C14 0.0376(15) 0.0328(14) 0.0214(11) -0.0086(10) 0.0021(10) 0.0024(12)
C00Y 0.0259(13) 0.0231(12) 0.0190(10) 0.0020(8) -0.0026(9) 0.0003(10)
C00Z 0.0256(12) 0.0208(11) 0.0165(10) 0.0023(8) -0.0028(8) 0.0004(9)
C010 0.0209(12) 0.0212(11) 0.0149(10) -0.0057(8) -0.0005(8) -0.0033(9)
C011 0.0251(13) 0.0337(14) 0.0149(10) 0.0056(9) -0.0013(9) 0.0019(10)
C012 0.0221(12) 0.0201(11) 0.0233(11) -0.0032(9) 0.0024(9) -0.0024(9)
C013 0.0224(12) 0.0259(12) 0.0197(11) 0.0019(9) -0.0012(9) 0.0012(10)
C014 0.0234(12) 0.0325(14) 0.0172(10) 0.0001(9) 0.0042(9) 0.0012(10)
C015 0.0192(11) 0.0205(11) 0.0216(10) -0.0076(8) 0.0034(8) -0.0030(9)
C016 0.0247(13) 0.0190(11) 0.0258(11) 0.0037(9) 0.0000(9) 0.0026(10)
C017 0.0220(12) 0.0220(11) 0.0214(11) 0.0047(8) -0.0014(9) -0.0005(9)
C018 0.0206(12) 0.0225(12) 0.0253(11) -0.0072(9) -0.0060(9) 0.0027(9)
C019 0.0192(12) 0.0284(13) 0.0201(10) 0.0049(9) -0.0024(9) 0.0008(9)
C5 0.0242(13) 0.0304(13) 0.0189(11) -0.0051(9) 0.0027(9) -0.0037(10)
C01B 0.0209(13) 0.0270(13) 0.0283(12) 0.0010(10) 0.0042(9) 0.0008(10)
C01C 0.0239(12) 0.0277(13) 0.0205(11) 0.0066(9) 0.0051(9) 0.0034(10)
C01D 0.0229(12) 0.0184(11) 0.0239(11) 0.0009(8) -0.0004(9) 0.0010(9)
C01E 0.0195(12) 0.0169(11) 0.0259(11) -0.0008(8) -0.0019(9) -0.0032(9)
C01F 0.0213(13) 0.0307(13) 0.0241(11) -0.0064(9) 0.0010(9) -0.0041(10)
C01G 0.0178(11) 0.0306(13) 0.0184(10) 0.0018(9) 0.0028(8) 0.0020(9)
C01H 0.0190(12) 0.0321(14) 0.0303(12) -0.0091(10) -0.0005(9) -0.0034(10)
C01I 0.0242(12) 0.0237(12) 0.0174(10) -0.0018(8) -0.0028(9) 0.0003(9)
C01J 0.0189(12) 0.0302(13) 0.0268(12) -0.0082(9) -0.0031(9) -0.0006(10)
C01K 0.0261(13) 0.0383(15) 0.0233(12) 0.0057(10) 0.0038(10) 0.0037(11)
C01L 0.0226(12) 0.0232(12) 0.0155(10) -0.0021(8) -0.0020(8) 0.0002(9)
C1' 0.0212(13) 0.0446(16) 0.0301(13) -0.0058(11) 0.0039(10) -0.0052(11)
C01N 0.0227(13) 0.0172(11) 0.0331(13) 0.0008(9) -0.0034(10) -0.0005(9)
C01O 0.0245(13) 0.0312(14) 0.0267(12) 0.0012(10) -0.0018(9) 0.0041(11)
C01P 0.0165(12) 0.0254(12) 0.0233(11) -0.0089(9) 0.0002(8) -0.0024(9)
C01Q 0.0243(13) 0.0333(14) 0.0180(10) 0.0063(9) 0.0022(9) 0.0092(10)
C01R 0.0258(13) 0.0390(15) 0.0289(12) -0.0089(11) 0.0052(10) -0.0090(11)
C01S 0.0222(12) 0.0161(11) 0.0202(10) 0.0012(8) -0.0034(8) -0.0017(9)
C01T 0.0199(11) 0.0176(11) 0.0195(10) -0.0046(8) 0.0001(8) -0.0019(9)
C01U 0.0222(13) 0.0523(17) 0.0187(11) -0.0060(11) 0.0010(9) -0.0001(12)
C01V 0.0472(18) 0.0326(15) 0.0312(14) -0.0065(11) 0.0037(12) -0.0035(13)
C01W 0.0273(14) 0.0250(13) 0.0385(14) -0.0015(10) 0.0149(11) -0.0046(10)
C01X 0.0187(11) 0.0190(11) 0.0174(10) -0.0054(8) 0.0002(8) -0.0015(9)
C01Y 0.0231(12) 0.0186(11) 0.0215(11) -0.0008(8) -0.0013(9) 0.0010(9)
C01Z 0.0191(12) 0.0259(12) 0.0195(10) -0.0049(9) -0.0021(8) 0.0003(9)
C020 0.0281(14) 0.0433(16) 0.0277(12) -0.0090(11) 0.0018(10) -0.0062(12)
C021 0.0236(13) 0.0335(14) 0.0212(11) -0.0100(10) -0.0039(9) 0.0028(10)
C022 0.0222(13) 0.0275(13) 0.0284(12) 0.0010(10) -0.0062(10) 0.0014(10)
C023 0.0216(12) 0.0301(13) 0.0218(11) 0.0059(9) 0.0007(9) 0.0028(10)
C024 0.0189(12) 0.0200(11) 0.0235(11) -0.0038(8) -0.0044(9) -0.0008(9)
C7' 0.0339(15) 0.0341(15) 0.0282(12) 0.0046(10) 0.0016(10) -0.0066(12)
C026 0.0227(13) 0.0488(17) 0.0268(12) 0.0004(11) -0.0020(10) -0.0003(12)
C13 0.0318(14) 0.0272(13) 0.0241(11) -0.0056(9) -0.0023(10) -0.0019(11)
C12 0.0274(13) 0.0297(13) 0.0232(11) -0.0069(9) -0.0032(9) -0.0032(10)
C029 0.0182(12) 0.0335(14) 0.0332(13) -0.0086(10) -0.0004(10) -0.0027(10)
C02A 0.0362(15) 0.0206(12) 0.0261(12) -0.0048(9) -0.0029(10) 0.0022(10)
C02B 0.0240(13) 0.0311(14) 0.0303(13) 0.0014(10) 0.0064(10) 0.0027(10)
C8' 0.0380(16) 0.0273(14) 0.0296(13) -0.0023(10) 0.0003(11) -0.0082(11)
C9' 0.0313(14) 0.0246(13) 0.0297(13) 0.0004(10) -0.0013(10) -0.0056(10)
C02E 0.0216(12) 0.0341(14) 0.0192(11) 0.0008(9) -0.0008(9) 0.0007(10)
C02F 0.0310(15) 0.0292(14) 0.0337(13) -0.0017(10) 0.0090(11) 0.0076(11)
C02G 0.0243(13) 0.0190(12) 0.0398(14) 0.0093(10) 0.0027(10) 0.0012(10)
C2' 0.0239(13) 0.0347(14) 0.0289(12) -0.0081(10) 0.0051(10) -0.0061(11)
C6 0.0239(13) 0.0274(13) 0.0294(12) -0.0015(10) 0.0046(10) -0.0020(10)
C02J 0.0370(15) 0.0319(14) 0.0234(12) -0.0011(10) 0.0022(10) 0.0006(12)
C3' 0.0205(12) 0.0321(14) 0.0292(12) -0.0120(10) 0.0066(9) -0.0050(10)
C4 0.0243(13) 0.0384(14) 0.0183(11) -0.0061(10) 0.0009(9) -0.0011(11)
C11 0.0262(14) 0.0344(14) 0.0287(12) -0.0082(10) -0.0003(10) -0.0053(11)
C6' 0.0432(17) 0.0281(14) 0.0326(14) 0.0060(11) 0.0073(12) 0.0005(12)
C02O 0.0240(13) 0.0263(13) 0.0244(11) -0.0028(9) -0.0006(9) 0.0014(10)
C1" 0.0299(15) 0.0416(17) 0.0348(14) -0.0064(12) 0.0019(11) 0.0123(12)
C02Q 0.0217(13) 0.0339(14) 0.0213(11) -0.0035(9) -0.0055(9) -0.0008(10)
C02R 0.0250(14) 0.0271(14) 0.0422(15) 0.0009(11) -0.0044(11) 0.0029(11)
C02S 0.0280(14) 0.0356(15) 0.0373(14) -0.0079(11) -0.0090(11) 0.0025(12)
C02T 0.0307(15) 0.0325(14) 0.0307(13) -0.0065(11) 0.0036(11) 0.0084(11)
C02U 0.0287(15) 0.0352(15) 0.0458(16) 0.0163(12) 0.0111(12) 0.0038(12)
C4' 0.0203(12) 0.0299(13) 0.0283(12) -0.0050(10) 0.0078(9) -0.0035(10)
C02W 0.0246(13) 0.0317(14) 0.0342(13) -0.0008(11) 0.0048(10) 0.0078(11)
C02X 0.0227(14) 0.0404(16) 0.0352(14) 0.0069(12) -0.0028(11) -0.0051(12)
C3 0.0225(13) 0.0529(18) 0.0177(11) -0.0044(11) 0.0011(9) -0.0050(12)
C8 0.0251(13) 0.0334(14) 0.0280(12) -0.0102(10) 0.0078(10) -0.0040(11)
C17 0.0243(15) 0.0454(17) 0.0351(14) -0.0022(12) -0.0029(11) -0.0004(12)
C031 0.0294(14) 0.0262(13) 0.0327(13) 0.0065(10) 0.0156(10) 0.0039(10)
C032 0.0274(14) 0.0552(19) 0.0219(12) 0.0096(12) 0.0065(10) 0.0090(13)
C10 0.0262(14) 0.0324(14) 0.0320(13) -0.0066(10) 0.0039(10) -0.0031(11)
C9 0.0210(13) 0.0345(15) 0.0306(13) -0.0065(10) 0.0021(10) -0.0030(10)
C035 0.0457(17) 0.0441(17) 0.0185(11) 0.0019(11) 0.0051(11) 0.0189(13)
C036 0.0167(12) 0.0328(14) 0.0328(13) -0.0054(10) 0.0016(10) 0.0001(10)
C2 0.0250(14) 0.065(2) 0.0201(12) -0.0088(12) 0.0019(10) 0.0010(13)
C038 0.0330(15) 0.0344(15) 0.0247(12) -0.0040(10) -0.0031(10) 0.0058(11)
C7 0.0258(14) 0.0330(14) 0.0357(13) -0.0049(11) 0.0069(10) -0.0007(11)
C03A 0.0283(14) 0.0454(16) 0.0253(12) -0.0009(11) 0.0031(10) 0.0062(12)
C15 0.0271(14) 0.0431(16) 0.0195(11) -0.0097(10) 0.0022(9) 0.0033(11)
C03C 0.0386(15) 0.0333(14) 0.0237(12) 0.0041(10) 0.0093(10) 0.0035(12)
C03D 0.0225(14) 0.0511(18) 0.0316(13) -0.0105(12) -0.0007(10) 0.0044(12)
C5' 0.0417(16) 0.0252(13) 0.0322(13) -0.0050(10) 0.0078(11) -0.0033(12)
C03F 0.0288(14) 0.0313(14) 0.0383(14) -0.0128(11) 0.0009(11) -0.0037(11)
C03G 0.0392(17) 0.0486(18) 0.0264(13) -0.0107(12) -0.0061(11) 0.0067(14)
C03H 0.0238(14) 0.0260(14) 0.0572(18) 0.0001(12) -0.0021(12) -0.0041(11)
C03I 0.0409(17) 0.0447(17) 0.0287(13) -0.0166(12) 0.0006(12) -0.0059(13)
C03J 0.0276(15) 0.0354(15) 0.0455(16) -0.0138(12) 0.0016(12) -0.0091(12)
C03K 0.0459(18) 0.0298(15) 0.0442(16) 0.0079(12) 0.0032(13) 0.0083(13)
C20 0.0433(18) 0.0493(18) 0.0266(13) -0.0148(12) -0.0035(12) -0.0035(14)
C03M 0.0345(15) 0.0285(14) 0.0311(13) 0.0098(10) 0.0021(11) 0.0018(11)
C18 0.0333(16) 0.0375(16) 0.0454(16) -0.0039(13) 0.0074(12) -0.0062(13)
C19 0.0365(16) 0.0442(17) 0.0292(13) -0.0007(12) 0.0052(11) -0.0007(13)
C1 0.0281(15) 0.0551(19) 0.0292(13) -0.0131(12) 0.0034(11) 0.0091(13)
C03Q 0.0407(16) 0.0230(13) 0.0391(15) -0.0057(11) 0.0021(12) -0.0103(11)
C03R 0.0490(19) 0.0380(17) 0.0472(18) -0.0008(13) 0.0175(14) -0.0011(14)
C03S 0.0302(14) 0.0396(16) 0.0293(13) 0.0044(11) 0.0089(10) 0.0051(12)
C03T 0.0275(14) 0.0321(15) 0.0363(14) 0.0022(11) -0.0005(11) 0.0094(11)
C03U 0.0273(14) 0.0531(19) 0.0257(12) 0.0047(11) 0.0043(10) -0.0061(12)
C03V 0.0541(19) 0.0341(15) 0.0258(13) 0.0001(11) 0.0056(12) 0.0073(13)
C03W 0.0426(19) 0.0467(18) 0.0472(17) 0.0090(14) 0.0167(14) 0.0178(15)
C03X 0.0351(17) 0.0469(19) 0.0495(18) 0.0070(14) -0.0042(13) 0.0157(14)
C03Y 0.0555(18) 0.0401(16) 0.0583(18) -0.0091(13) 0.0290(15) -0.0092(14)
C03Z 0.0432(18) 0.0366(17) 0.0483(17) 0.0001(13) 0.0167(14) -0.0037(13)
C040 0.0361(16) 0.0389(16) 0.0376(15) -0.0038(12) 0.0156(12) -0.0045(13)
C041 0.055(2) 0.0334(17) 0.063(2) 0.0026(14) 0.0268(17) -0.0050(15)
C16 0.0293(16) 0.084(3) 0.0308(14) -0.0053(15) 0.0071(12) -0.0003(16)
C2" 0.0433(18) 0.0511(19) 0.0341(15) 0.0032(13) 0.0020(12) 0.0178(15)
C044 0.0550(19) 0.0546(19) 0.0533(17) -0.0165(14) 0.0171(15) -0.0142(15)
C045 0.053(2) 0.0291(16) 0.0570(19) -0.0139(13) 0.0149(16) 0.0000(14)

loop_
_atom_type_symbol
_atom_type_description
_atom_type_scat_dispersion_real
_atom_type_scat_dispersion_imag
_atom_type_scat_source
C C 0.0181 0.0091 'International Tables Vol C Tables 4.2.6.8 and 6.1.1.4'
H H 0.0000 0.0000 'International Tables Vol C Tables 4.2.6.8 and 6.1.1.4'
O O 0.0492 0.0322 'International Tables Vol C Tables 4.2.6.8 and 6.1.1.4'

loop_
_geom_angle_atom_site_label_1
_geom_angle_atom_site_label_2
_geom_angle_atom_site_label_3
_geom_angle
C00S O001 C01L 116.25(17)
C01W O002 C015 117.09(19)
C023 O003 C01Y 116.79(18)
C00V O004 C018 117.36(19)
C01R O005 C00U 114.96(19)
C00Z O006 H006 109.5
C00T O007 C010 115.50(17)
C01T O00A H00A 109.5
C5 O3 H3 109.5
C1" O5 C15 115.5(2)
C1' O2 C3 117.9(2)
C016 O00I H00I 109.5
O00D C00Q C00W 119.8(2)
O00D C00Q C010 116.5(2)
C00W C00Q C010 123.29(19)
O00E C00R C013 119.5(2)
O00E C00R C01Y 114.3(2)
C013 C00R C01Y 125.7(2)
O001 C00S C03Q 111.7(2)
O008 C00S O001 122.5(2)
O008 C00S C03Q 125.8(2)
O007 C00T C02A 111.78(19)
O009 C00T O007 123.2(2)
O009 C00T C02A 125.0(2)
O005 C00U H00U 111.6
O005 C00U C01N 110.2(2)
O005 C00U C01S 108.31(18)
C01N C00U H00U 111.6
C01S C00U H00U 111.6
C01S C00U C01N 103.09(19)
O004 C00V C019 113.5(2)
O00J C00V O004 123.3(2)
O00J C00V C019 123.2(2)
C00Q C00W C03U 114.1(2)
C012 C00W C00Q 123.3(2)
C012 C00W C03U 122.1(2)
O4 C14 C13 119.6(2)
O4 C14 C15 116.7(3)
C13 C14 C15 123.0(2)
C013 C00Y H00Y 116.5
C013 C00Y C01O 126.9(2)
C01O C00Y H00Y 116.5
O006 C00Z H00Z 107.2
O006 C00Z C011 107.83(18)
O006 C00Z C01S 110.70(19)
C011 C00Z H00Z 107.2
C011 C00Z C01S 116.4(2)
C01S C00Z H00Z 107.2
O007 C010 C00Q 111.86(18)
O007 C010 C01X 109.01(16)
O007 C010 C01Z 109.52(18)
C00Q C010 C01X 110.68(18)
C01Z C010 C00Q 111.35(18)
C01Z C010 C01X 104.12(18)
C02X C011 C00Z 124.4(2)
C02X C011 C03A 120.5(3)
C03A C011 C00Z 114.7(2)
C00W C012 H012 117.4
C00W C012 C01F 125.2(2)
C01F C012 H012 117.4
C00R C013 C02S 114.7(2)
C00Y C013 C00R 120.2(2)
C00Y C013 C02S 124.1(2)
C02J C014 C01G 119.3(2)
C038 C014 C01G 122.4(2)
C038 C014 C02J 118.3(2)
O002 C015 H015 112.2
O002 C015 C01P 109.20(19)
O002 C015 C01X 107.77(17)
C01P C015 H015 112.2
C01P C015 C01X 102.62(19)
C01X C015 H015 112.2
O00I C016 H016 106.8
O00I C016 C024 111.5(2)
O00I C016 C02G 107.1(2)
C024 C016 H016 106.8
C02G C016 H016 106.8
C02G C016 C024 117.3(2)
C01D C017 C01I 122.6(2)
C01D C017 C026 123.0(2)
C01I C017 C026 114.2(2)
O004 C018 H018 112.1
O004 C018 C021 108.5(2)
O004 C018 C024 108.03(18)
C021 C018 H018 112.1
C021 C018 C024 103.46(19)
C024 C018 H018 112.1
C00V C019 H019 118.2
C01G C019 C00V 123.6(2)
C01G C019 H019 118.2
O3 C5 H5 107.2
O3 C5 C6 107.4(2)
O3 C5 C4 110.9(2)
C6 C5 H5 107.2
C6 C5 C4 116.6(2)
C4 C5 H5 107.2
C01D C01B H01B 114.9
C01D C01B C02B 119.5(2)
C01D C01B C02F 122.5(2)
C02B C01B H01B 114.9
C02F C01B H01B 114.9
C02F C01B C02B 58.57(17)
C01Q C01C H01C 116.8
C031 C01C H01C 116.8
C031 C01C C01Q 126.5(2)
C017 C01D C01B 126.3(2)
C017 C01D H01D 116.8
C01B C01D H01D 116.8
C022 C01E C01T 114.5(2)
C036 C01E C01T 123.7(2)
C036 C01E C022 121.6(2)
C012 C01F H01F 114.5
C012 C01F C01H 124.4(2)
C012 C01F C01J 119.2(2)
C01H C01F H01F 114.5
C01H C01F C01J 58.23(17)
C01J C01F H01F 114.5
C014 C01G H01G 117.1
C019 C01G C014 125.9(2)
C019 C01G H01G 117.1
C01J C01H C01F 60.98(17)
C01J C01H C03F 120.4(2)
C01J C01H C03J 117.0(2)
C03F C01H C01F 120.2(2)
C03J C01H C01F 115.1(2)
C03J C01H C03F 113.5(2)
O00F C01I C017 119.8(2)
O00F C01I C01L 117.2(2)
C017 C01I C01L 122.4(2)
C01F C01J H01J 113.6
C01H C01J C01F 60.79(17)
C01H C01J H01J 113.6
C01H C01J C02Q 122.9(2)
C02Q C01J C01F 122.5(2)
C02Q C01J H01J 113.6
C01Q C01K H01K 119.8
C032 C01K H01K 119.8
C032 C01K C01Q 120.4(3)
O001 C01L C01I 112.71(19)
O001 C01L C024 107.31(17)
O001 C01L C02E 109.70(19)
C01I C01L C024 109.63(19)
C02E C01L C01I 112.09(19)
C02E C01L C024 105.01(19)
O2 C1' C2' 111.3(2)
O1 C1' O2 124.8(2)
O1 C1' C2' 123.8(3)
C00U C01N H01N 108.0
C02O C01N C00U 102.67(19)
C02O C01N H01N 108.0
C02R C01N C00U 116.5(2)
C02R C01N H01N 108.0
C02R C01N C02O 113.3(2)
C00Y C01O H01O 114.8
C00Y C01O C02W 118.0(2)
C00Y C01O C03T 124.2(2)
C02W C01O H01O 114.8
C03T C01O H01O 114.8
C03T C01O C02W 58.26(17)
C015 C01P H01P 108.4
C015 C01P C01Z 102.26(18)
C015 C01P C029 115.6(2)
C01Z C01P H01P 108.4
C029 C01P H01P 108.4
C029 C01P C01Z 113.4(2)
C01K C01Q C01C 122.2(2)
C03C C01Q C01C 119.5(2)
C03C C01Q C01K 118.2(2)
O005 C01R C020 112.9(2)
O00M C01R O005 124.0(3)
O00M C01R C020 123.1(3)
C00U C01S C00Z 115.52(19)
C00U C01S H01S 106.2
C00U C01S C01Y 103.94(19)
C00Z C01S H01S 106.2
C00Z C01S C01Y 118.03(19)
C01Y C01S H01S 106.2
O00A C01T C01E 106.39(18)
O00A C01T H01T 107.6
O00A C01T C01X 110.14(18)
C01E C01T H01T 107.6
C01E C01T C01X 117.11(19)
C01X C01T H01T 107.6
C020 C01U H01U 117.0
C020 C01U C040 125.9(3)
C040 C01U H01U 117.0
C02J C01V H01V 119.8
C03I C01V H01V 119.8
C03I C01V C02J 120.3(3)
O002 C01W C031 112.8(2)
O00N C01W O002 124.0(2)
O00N C01W C031 123.2(2)
C010 C01X H01X 105.9
C015 C01X C010 104.03(18)
C015 C01X C01T 114.33(19)
C015 C01X H01X 105.9
C01T C01X C010 119.69(18)
C01T C01X H01X 105.9
O003 C01Y C00R 113.85(19)
O003 C01Y C01S 107.25(17)
O003 C01Y C02O 109.8(2)
C00R C01Y C01S 109.76(19)
C02O C01Y C00R 111.17(19)
C02O C01Y C01S 104.54(18)
C010 C01Z H01A 110.4
C010 C01Z H01E 110.4
C01P C01Z C010 106.65(19)
C01P C01Z H01A 110.4
C01P C01Z H01E 110.4
H01A C01Z H01E 108.6
C01R C020 H020 118.1
C01U C020 C01R 123.9(3)
C01U C020 H020 118.1
C018 C021 H021 108.2
C018 C021 C02E 102.13(19)
C018 C021 C03D 115.1(2)
C02E C021 H021 108.2
C03D C021 H021 108.2
C03D C021 C02E 114.6(2)
C01E C022 H02I 108.5
C01E C022 H02K 108.5
C01E C022 C02Q 115.0(2)
H02I C022 H02K 107.5
C02Q C022 H02I 108.5
C02Q C022 H02K 108.5
O003 C023 C03M 111.0(2)
O00G C023 O003 123.5(2)
O00G C023 C03M 125.4(2)
C016 C024 C01L 118.41(19)
C016 C024 H024 106.6
C018 C024 C016 114.57(19)
C018 C024 C01L 103.2(2)
C018 C024 H024 106.6
C01L C024 H024 106.6
C8' C7' H7' 120.1
C8' C7' C6' 119.9(3)
C6' C7' H7' 120.1
C017 C026 H02A 109.5
C017 C026 H02B 109.5
C017 C026 H02C 109.5
H02A C026 H02B 109.5
H02A C026 H02C 109.5
H02B C026 H02C 109.5
C14 C13 C20 114.6(2)
C12 C13 C14 122.4(2)
C12 C13 C20 122.6(3)
C13 C12 H12 116.9
C13 C12 C11 126.1(2)
C11 C12 H12 116.9
C01P C029 H02L 109.5
C01P C029 H02M 109.5
C01P C029 H02N 109.5
H02L C029 H02M 109.5
H02L C029 H02N 109.5
H02M C029 H02N 109.5
C00T C02A H02O 109.5
C00T C02A H02P 109.5
C00T C02A H02Q 109.5
H02O C02A H02P 109.5
H02O C02A H02Q 109.5
H02P C02A H02Q 109.5
C01B C02B H02D 113.0
C02F C02B C01B 60.60(17)
C02F C02B H02D 113.0
C02F C02B C03S 124.2(3)
C03S C02B C01B 123.2(2)
C03S C02B H02D 113.0
C7' C8' H8' 119.8
C9' C8' C7' 120.3(3)
C9' C8' H8' 119.8
C8' C9' H9' 119.6
C8' C9' C4' 120.8(3)
C4' C9' H9' 119.6
C01L C02E H02E 110.5
C01L C02E H02F 110.5
C021 C02E C01L 106.1(2)
C021 C02E H02E 110.5
C021 C02E H02F 110.5
H02E C02E H02F 108.7
C02B C02F C01B 60.83(17)
C02B C02F C03W 117.9(3)
C02B C02F C045 121.1(3)
C03W C02F C01B 115.0(3)
C03W C02F C045 113.1(3)
C045 C02F C01B 119.2(2)
C02U C02G C016 114.0(2)
C03H C02G C016 124.4(3)
C03H C02G C02U 121.2(3)
C1' C2' H2' 118.1
C3' C2' C1' 123.8(2)
C3' C2' H2' 118.1
C17 C6 C5 123.7(2)
C17 C6 C7 121.2(3)
C7 C6 C5 114.6(2)
C014 C02J H02J 119.6
C01V C02J C014 120.8(3)
C01V C02J H02J 119.6
C2' C3' H3' 117.1
C2' C3' C4' 125.9(2)
C4' C3' H3' 117.1
C5 C4 H4 106.1
C5 C4 C15 118.5(2)
C3 C4 C5 114.7(2)
C3 C4 H4 106.1
C3 C4 C15 104.5(2)
C15 C4 H4 106.1
C12 C11 H11 114.9
C12 C11 C10 122.5(2)
C12 C11 C9 119.3(2)
C10 C11 H11 114.9
C10 C11 C9 58.50(18)
C9 C11 H11 114.9
C7' C6' H6' 120.0
C7' C6' C5' 119.9(3)
C5' C6' H6' 120.0
C01N C02O C01Y 106.9(2)
C01N C02O H02T 110.3
C01N C02O H02U 110.3
C01Y C02O H02T 110.3
C01Y C02O H02U 110.3
H02T C02O H02U 108.6
O5 C1" C2" 112.2(2)
O6 C1" O5 123.1(3)
O6 C1" C2" 124.7(3)
C01J C02Q C022 114.7(2)
C01J C02Q H02R 108.6
C01J C02Q H02S 108.6
C022 C02Q H02R 108.6
C022 C02Q H02S 108.6
H02R C02Q H02S 107.6
C01N C02R H02V 109.5
C01N C02R H02W 109.5
C01N C02R H02X 109.5
H02V C02R H02W 109.5
H02V C02R H02X 109.5
H02W C02R H02X 109.5
C013 C02S H02Y 109.5
C013 C02S H 109.5
C013 C02S HA 109.5
H02Y C02S H 109.5
H02Y C02S HA 109.5
H C02S HA 109.5
H02Z C02T HB 107.5
C02W C02T H02Z 108.4
C02W C02T HB 108.4
C02W C02T C03A 115.4(2)
C03A C02T H02Z 108.4
C03A C02T HB 108.4
C02G C02U H02G 108.4
C02G C02U H02H 108.4
C02G C02U C03S 115.4(2)
H02G C02U H02H 107.5
C03S C02U H02G 108.4
C03S C02U H02H 108.4
C9' C4' C3' 121.5(2)
C5' C4' C9' 118.3(2)
C5' C4' C3' 120.1(2)
C01O C02W H02 113.6
C02T C02W C01O 123.0(2)
C02T C02W H02 113.6
C03T C02W C01O 60.28(18)
C03T C02W C02T 122.6(3)
C03T C02W H02 113.6
C011 C02X H0AA 120(2)
C011 C02X HL 121(2)
H0AA C02X HL 119(3)
O2 C3 C4 107.28(19)
O2 C3 H3A 112.8
O2 C3 C2 107.6(2)
C4 C3 H3A 112.8
C2 C3 C4 103.0(2)
C2 C3 H3A 112.8
H8A C8 H8B 107.6
C9 C8 H8A 108.6
C9 C8 H8B 108.6
C9 C8 C7 114.6(2)
C7 C8 H8A 108.6
C7 C8 H8B 108.6
C6 C17 H17A 124(2)
C6 C17 H17B 121(2)
H17A C17 H17B 115(3)
C01C C031 C01W 124.0(2)
C01C C031 H031 118.0
C01W C031 H031 118.0
C01K C032 H032 119.6
C035 C032 C01K 120.8(3)
C035 C032 H032 119.6
C9 C10 C11 60.93(18)
C9 C10 C18 118.4(2)
C9 C10 C19 121.1(2)
C18 C10 C11 114.4(2)
C19 C10 C11 120.5(2)
C19 C10 C18 112.4(3)
C11 C9 H9 113.7
C8 C9 C11 121.7(2)
C8 C9 H9 113.7
C10 C9 C11 60.56(18)
C10 C9 C8 123.5(2)
C10 C9 H9 113.7
C032 C035 H035 120.3
C03V C035 C032 119.4(3)
C03V C035 H035 120.3
C01E C036 H03P 121(2)
C01E C036 H03Q 123.6(16)
H03P C036 H03Q 115(3)
C3 C2 H2 108.1
C3 C2 C1 102.6(2)
C3 C2 C16 115.5(3)
C1 C2 H2 108.1
C16 C2 H2 108.1
C16 C2 C1 114.1(3)
C014 C038 H038 119.7
C03G C038 C014 120.7(3)
C03G C038 H038 119.7
C6 C7 C8 116.5(2)
C6 C7 H7A 108.2
C6 C7 H7B 108.2
C8 C7 H7A 108.2
C8 C7 H7B 108.2
H7A C7 H7B 107.3
C011 C03A C02T 115.0(2)
C011 C03A H03 108.5
C011 C03A HC 108.5
C02T C03A H03 108.5
C02T C03A HC 108.5
H03 C03A HC 107.5
O5 C15 C14 114.6(2)
O5 C15 C4 108.64(19)
O5 C15 C1 109.0(2)
C14 C15 C4 108.7(2)
C14 C15 C1 111.2(2)
C1 C15 C4 104.1(2)
C01Q C03C H03R 119.4
C01Q C03C C03V 121.1(3)
C03V C03C H03R 119.4
C021 C03D H03A 109.5
C021 C03D H03B 109.5
C021 C03D H03C 109.5
H03A C03D H03B 109.5
H03A C03D H03C 109.5
H03B C03D H03C 109.5
C6' C5' C4' 120.8(3)
C6' C5' H5' 119.6
C4' C5' H5' 119.6
C01H C03F H03S 109.5
C01H C03F H03T 109.5
C01H C03F H03U 109.5
H03S C03F H03T 109.5
H03S C03F H03U 109.5
H03T C03F H03U 109.5
C038 C03G H03G 119.8
C038 C03G C03I 120.5(3)
C03I C03G H03G 119.8
C02G C03H H03D 122(2)
C02G C03H H03E 119(2)
H03D C03H H03E 119(3)
C01V C03I C03G 119.5(3)
C01V C03I H03I 120.3
C03G C03I H03I 120.3
C01H C03J H03V 109.5
C01H C03J H03W 109.5
C01H C03J H03X 109.5
H03V C03J H03W 109.5
H03V C03J H03X 109.5
H03W C03J H03X 109.5
H1AA C03K HD 109.5
H1AA C03K HE 109.5
HD C03K HE 109.5
C03T C03K H1AA 109.5
C03T C03K HD 109.5
C03T C03K HE 109.5
C13 C20 H20A 109.5
C13 C20 H20B 109.5
C13 C20 H20C 109.5
H20A C20 H20B 109.5
H20A C20 H20C 109.5
H20B C20 H20C 109.5
C023 C03M H2AA 109.5
C023 C03M HF 109.5
C023 C03M HG 109.5
H2AA C03M HF 109.5
H2AA C03M HG 109.5
HF C03M HG 109.5
C10 C18 H18A 109.5
C10 C18 H18B 109.5
C10 C18 H18C 109.5
H18A C18 H18B 109.5
H18A C18 H18C 109.5
H18B C18 H18C 109.5
C10 C19 H19A 109.5
C10 C19 H19B 109.5
C10 C19 H19C 109.5
H19A C19 H19B 109.5
H19A C19 H19C 109.5
H19B C19 H19C 109.5
C2 C1 C15 106.6(2)
C2 C1 H1A 110.4
C2 C1 H1B 110.4
C15 C1 H1A 110.4
C15 C1 H1B 110.4
H1A C1 H1B 108.6
C00S C03Q H03F 109.5
C00S C03Q H03H 109.5
C00S C03Q H03J 109.5
H03F C03Q H03H 109.5
H03F C03Q H03J 109.5
H03H C03Q H03J 109.5
C040 C03R H3AA 119.3
C040 C03R C044 121.3(3)
C044 C03R H3AA 119.3
C02B C03S C02U 114.3(3)
C02B C03S H03K 108.7
C02B C03S H03L 108.7
C02U C03S H03K 108.7
C02U C03S H03L 108.7
H03K C03S H03L 107.6
C02W C03T C01O 61.46(17)
C02W C03T C03K 120.5(2)
C02W C03T C03X 117.1(3)
C03K C03T C01O 119.8(2)
C03K C03T C03X 113.2(3)
C03X C03T C01O 115.4(3)
C00W C03U H03Y 109.5
C00W C03U HH 109.5
C00W C03U HI 109.5
H03Y C03U HH 109.5
H03Y C03U HI 109.5
HH C03U HI 109.5
C035 C03V C03C 120.0(3)
C035 C03V H03Z 120.0
C03C C03V H03Z 120.0
C02F C03W H03M 109.5
C02F C03W H03N 109.5
C02F C03W H03O 109.5
H03M C03W H03N 109.5
H03M C03W H03O 109.5
H03N C03W H03O 109.5
C03T C03X H4AA 109.5
C03T C03X HJ 109.5
C03T C03X HK 109.5
H4AA C03X HJ 109.5
H4AA C03X HK 109.5
HJ C03X HK 109.5
C041 C03Y H5AA 120.9
C041 C03Y C044 118.2(3)
C044 C03Y H5AA 120.9
C040 C03Z H6AA 119.3
C040 C03Z C041 121.5(3)
C041 C03Z H6AA 119.3
C03R C040 C01U 121.8(3)
C03R C040 C03Z 118.1(3)
C03Z C040 C01U 120.1(3)
C03Y C041 C03Z 120.7(4)
C03Y C041 H041 119.6
C03Z C041 H041 119.6
C2 C16 H16A 109.5
C2 C16 H16B 109.5
C2 C16 H16C 109.5
H16A C16 H16B 109.5
H16A C16 H16C 109.5
H16B C16 H16C 109.5
C1" C2" H2"A 109.5
C1" C2" H2"B 109.5
C1" C2" H2"C 109.5
H2"A C2" H2"B 109.5
H2"A C2" H2"C 109.5
H2"B C2" H2"C 109.5
C03R C044 H044 119.9
C03Y C044 C03R 120.2(4)
C03Y C044 H044 119.9
C02F C045 H04A 109.5
C02F C045 H04B 109.5
C02F C045 H04C 109.5
H04A C045 H04B 109.5
H04A C045 H04C 109.5
H04B C045 H04C 109.5

loop_
_geom_bond_atom_site_label_1
_geom_bond_atom_site_label_2
_geom_bond_distance
O001 C00S 1.343(3)
O001 C01L 1.460(3)
O002 C015 1.456(3)
O002 C01W 1.344(3)
O003 C01Y 1.456(3)
O003 C023 1.347(3)
O004 C00V 1.343(3)
O004 C018 1.450(3)
O005 C00U 1.445(3)
O005 C01R 1.385(3)
O006 H006 0.8200
O006 C00Z 1.434(3)
O007 C00T 1.359(3)
O007 C010 1.464(2)
O008 C00S 1.207(3)
O009 C00T 1.204(3)
O00A H00A 0.8200
O00A C01T 1.442(3)
O3 H3 0.8200
O3 C5 1.430(3)
O5 C1" 1.344(4)
O5 C15 1.462(3)
O00D C00Q 1.219(3)
O00E C00R 1.220(3)
O00F C01I 1.220(3)
O00G C023 1.208(3)
O2 C1' 1.342(4)
O2 C3 1.457(3)
O00I H00I 0.8200
O00I C016 1.439(3)
O00J C00V 1.206(3)
O4 C14 1.218(3)
O1 C1' 1.213(4)
O00M C01R 1.191(4)
O00N C01W 1.203(3)
O6 C1" 1.207(4)
C00Q C00W 1.474(3)
C00Q C010 1.556(3)
C00R C013 1.474(3)
C00R C01Y 1.549(3)
C00S C03Q 1.494(4)
C00T C02A 1.494(3)
C00U H00U 0.9800
C00U C01N 1.533(4)
C00U C01S 1.522(3)
C00V C019 1.470(3)
C00W C012 1.336(3)
C00W C03U 1.516(3)
C14 C13 1.482(4)
C14 C15 1.543(4)
C00Y H00Y 0.9300
C00Y C013 1.345(4)
C00Y C01O 1.456(4)
C00Z H00Z 0.9800
C00Z C011 1.523(4)
C00Z C01S 1.550(3)
C010 C01X 1.574(3)
C010 C01Z 1.550(3)
C011 C02X 1.318(4)
C011 C03A 1.514(4)
C012 H012 0.9300
C012 C01F 1.464(3)
C013 C02S 1.500(3)
C014 C01G 1.464(3)
C014 C02J 1.400(4)
C014 C038 1.398(3)
C015 H015 0.9800
C015 C01P 1.524(3)
C015 C01X 1.528(3)
C016 H016 0.9800
C016 C024 1.554(3)
C016 C02G 1.522(4)
C017 C01D 1.345(3)
C017 C01I 1.483(4)
C017 C026 1.498(3)
C018 H018 0.9800
C018 C021 1.521(4)
C018 C024 1.527(3)
C019 H019 0.9300
C019 C01G 1.330(4)
C5 H5 0.9800
C5 C6 1.523(4)
C5 C4 1.560(3)
C01B H01B 0.9800
C01B C01D 1.457(4)
C01B C02B 1.534(4)
C01B C02F 1.531(4)
C01C H01C 0.9300
C01C C01Q 1.477(3)
C01C C031 1.328(4)
C01D H01D 0.9300
C01E C01T 1.527(3)
C01E C022 1.517(3)
C01E C036 1.321(4)
C01F H01F 0.9800
C01F C01H 1.535(3)
C01F C01J 1.538(3)
C01G H01G 0.9300
C01H C01J 1.495(4)
C01H C03F 1.510(4)
C01H C03J 1.510(4)
C01I C01L 1.556(3)
C01J H01J 0.9800
C01J C02Q 1.512(4)
C01K H01K 0.9300
C01K C01Q 1.399(4)
C01K C032 1.384(4)
C01L C024 1.579(3)
C01L C02E 1.546(3)
C1' C2' 1.479(4)
C01N H01N 0.9800
C01N C02O 1.528(3)
C01N C02R 1.524(4)
C01O H01O 0.9800
C01O C02W 1.547(4)
C01O C03T 1.529(4)
C01P H01P 0.9800
C01P C01Z 1.531(3)
C01P C029 1.528(3)
C01Q C03C 1.382(4)
C01R C020 1.461(4)
C01S H01S 0.9800
C01S C01Y 1.576(3)
C01T H01T 0.9800
C01T C01X 1.553(3)
C01U H01U 0.9300
C01U C020 1.295(4)
C01U C040 1.509(4)
C01V H01V 0.9300
C01V C02J 1.387(4)
C01V C03I 1.380(4)
C01W C031 1.476(4)
C01X H01X 0.9800
C01Y C02O 1.546(3)
C01Z H01A 0.9700
C01Z H01E 0.9700
C020 H020 0.9300
C021 H021 0.9800
C021 C02E 1.528(4)
C021 C03D 1.524(4)
C022 H02I 0.9700
C022 H02K 0.9700
C022 C02Q 1.537(4)
C023 C03M 1.495(4)
C024 H024 0.9800
C7' H7' 0.9300
C7' C8' 1.379(4)
C7' C6' 1.384(4)
C026 H02A 0.9600
C026 H02B 0.9600
C026 H02C 0.9600
C13 C12 1.336(4)
C13 C20 1.503(4)
C12 H12 0.9300
C12 C11 1.455(4)
C029 H02L 0.9600
C029 H02M 0.9600
C029 H02N 0.9600
C02A H02O 0.9600
C02A H02P 0.9600
C02A H02Q 0.9600
C02B H02D 0.9800
C02B C02F 1.499(4)
C02B C03S 1.508(4)
C8' H8' 0.9300
C8' C9' 1.379(4)
C9' H9' 0.9300
C9' C4' 1.398(4)
C02E H02E 0.9700
C02E H02F 0.9700
C02F C03W 1.506(4)
C02F C045 1.506(4)
C02G C02U 1.518(4)
C02G C03H 1.321(4)
C2' H2' 0.9300
C2' C3' 1.336(4)
C6 C17 1.325(4)
C6 C7 1.520(4)
C02J H02J 0.9300
C3' H3' 0.9300
C3' C4' 1.459(4)
C4 H4 0.9800
C4 C3 1.530(4)
C4 C15 1.577(4)
C11 H11 0.9800
C11 C10 1.532(4)
C11 C9 1.538(4)
C6' H6' 0.9300
C6' C5' 1.388(4)
C02O H02T 0.9700
C02O H02U 0.9700
C1" C2" 1.493(4)
C02Q H02R 0.9700
C02Q H02S 0.9700
C02R H02V 0.9600
C02R H02W 0.9600
C02R H02X 0.9600
C02S H02Y 0.9600
C02S H 0.9600
C02S HA 0.9600
C02T H02Z 0.9700
C02T HB 0.9700
C02T C02W 1.511(4)
C02T C03A 1.543(4)
C02U H02G 0.9700
C02U H02H 0.9700
C02U C03S 1.528(4)
C4' C5' 1.391(4)
C02W H02 0.9800
C02W C03T 1.497(4)
C02X H0AA 0.97(4)
C02X HL 0.97(4)
C3 H3A 0.9800
C3 C2 1.522(4)
C8 H8A 0.9700
C8 H8B 0.9700
C8 C9 1.511(4)
C8 C7 1.545(4)
C17 H17A 0.98(4)
C17 H17B 1.00(4)
C031 H031 0.9300
C032 H032 0.9300
C032 C035 1.382(5)
C10 C9 1.500(4)
C10 C18 1.514(4)
C10 C19 1.511(4)
C9 H9 0.9800
C035 H035 0.9300
C035 C03V 1.378(4)
C036 H03P 0.97(4)
C036 H03Q 1.09(3)
C2 H2 0.9800
C2 C1 1.527(5)
C2 C16 1.523(4)
C038 H038 0.9300
C038 C03G 1.381(4)
C7 H7A 0.9700
C7 H7B 0.9700
C03A H03 0.9700
C03A HC 0.9700
C15 C1 1.556(4)
C03C H03R 0.9300
C03C C03V 1.397(4)
C03D H03A 0.9600
C03D H03B 0.9600
C03D H03C 0.9600
C5' H5' 0.9300
C03F H03S 0.9600
C03F H03T 0.9600
C03F H03U 0.9600
C03G H03G 0.9300
C03G C03I 1.394(5)
C03H H03D 1.04(4)
C03H H03E 1.02(5)
C03I H03I 0.9300
C03J H03V 0.9600
C03J H03W 0.9600
C03J H03X 0.9600
C03K H1AA 0.9600
C03K HD 0.9600
C03K HE 0.9600
C03K C03T 1.510(4)
C20 H20A 0.9600
C20 H20B 0.9600
C20 H20C 0.9600
C03M H2AA 0.9600
C03M HF 0.9600
C03M HG 0.9600
C18 H18A 0.9600
C18 H18B 0.9600
C18 H18C 0.9600
C19 H19A 0.9600
C19 H19B 0.9600
C19 H19C 0.9600
C1 H1A 0.9700
C1 H1B 0.9700
C03Q H03F 0.9600
C03Q H03H 0.9600
C03Q H03J 0.9600
C03R H3AA 0.9300
C03R C040 1.363(5)
C03R C044 1.408(5)
C03S H03K 0.9700
C03S H03L 0.9700
C03T C03X 1.516(4)
C03U H03Y 0.9600
C03U HH 0.9600
C03U HI 0.9600
C03V H03Z 0.9300
C03W H03M 0.9600
C03W H03N 0.9600
C03W H03O 0.9600
C03X H4AA 0.9600
C03X HJ 0.9600
C03X HK 0.9600
C03Y H5AA 0.9300
C03Y C041 1.373(6)
C03Y C044 1.384(6)
C03Z H6AA 0.9300
C03Z C040 1.371(5)
C03Z C041 1.395(5)
C041 H041 0.9300
C16 H16A 0.9600
C16 H16B 0.9600
C16 H16C 0.9600
C2" H2"A 0.9600
C2" H2"B 0.9600
C2" H2"C 0.9600
C044 H044 0.9300
C045 H04A 0.9600
C045 H04B 0.9600
C045 H04C 0.9600

loop_
_geom_torsion_atom_site_label_1
_geom_torsion_atom_site_label_2
_geom_torsion_atom_site_label_3
_geom_torsion_atom_site_label_4
_geom_torsion
O001 C01L C024 C016 -28.8(3)
O001 C01L C024 C018 99.0(2)
O001 C01L C02E C021 -124.83(19)
O002 C015 C01P C01Z 69.2(2)
O002 C015 C01P C029 -54.5(3)
O002 C015 C01X C010 -75.0(2)
O002 C015 C01X C01T 57.4(2)
O002 C01W C031 C01C -1.3(4)
O003 C01Y C02O C01N -120.9(2)
O004 C00V C019 C01G -1.8(3)
O004 C018 C021 C02E 69.3(2)
O004 C018 C021 C03D -55.5(3)
O004 C018 C024 C016 54.2(3)
O004 C018 C024 C01L -75.9(2)
O005 C00U C01N C02O 72.2(2)
O005 C00U C01N C02R -52.2(3)
O005 C00U C01S C00Z 53.6(3)
O005 C00U C01S C01Y -77.3(2)
O005 C01R C020 C01U 2.2(4)
O006 C00Z C011 C02X 102.0(3)
O006 C00Z C011 C03A -71.0(2)
O006 C00Z C01S C00U 22.7(3)
O006 C00Z C01S C01Y 146.6(2)
O007 C010 C01X C015 97.07(19)
O007 C010 C01X C01T -32.1(3)
O007 C010 C01Z C01P -124.35(19)
O00A C01T C01X C010 143.20(19)
O00A C01T C01X C015 18.9(3)
O3 C5 C6 C17 98.9(3)
O3 C5 C6 C7 -73.1(3)
O3 C5 C4 C3 16.9(3)
O3 C5 C4 C15 141.1(2)
O5 C15 C1 C2 -125.7(2)
O00D C00Q C00W C012 -170.3(2)
O00D C00Q C00W C03U 1.6(3)
O00D C00Q C010 O007 -145.2(2)
O00D C00Q C010 C01X 93.0(2)
O00D C00Q C010 C01Z -22.3(3)
O00E C00R C013 C00Y -158.3(2)
O00E C00R C013 C02S 10.5(3)
O00E C00R C01Y O003 -158.3(2)
O00E C00R C01Y C01S 81.5(3)
O00E C00R C01Y C02O -33.7(3)
O00F C01I C01L O001 -140.9(2)
O00F C01I C01L C024 99.7(3)
O00F C01I C01L C02E -16.5(3)
O2 C1' C2' C3' 3.4(4)
O2 C3 C2 C1 69.0(3)
O2 C3 C2 C16 -55.8(3)
O00I C016 C024 C018 13.2(3)
O00I C016 C024 C01L 135.4(2)
O00I C016 C02G C02U -68.8(3)
O00I C016 C02G C03H 105.3(3)
O00J C00V C019 C01G -179.5(3)
O4 C14 C13 C12 -176.7(3)
O4 C14 C13 C20 -2.5(4)
O4 C14 C15 O5 -145.6(3)
O4 C14 C15 C4 92.6(3)
O4 C14 C15 C1 -21.4(4)
O1 C1' C2' C3' -174.7(3)
O00M C01R C020 C01U -176.0(3)
O00N C01W C031 C01C 179.2(3)
C00Q C00W C012 C01F 163.5(2)
C00Q C010 C01X C015 -139.50(18)
C00Q C010 C01X C01T 91.4(2)
C00Q C010 C01Z C01P 111.4(2)
C00R C01Y C02O C01N 112.3(2)
C00S O001 C01L C01I 57.2(3)
C00S O001 C01L C024 177.97(19)
C00S O001 C01L C02E -68.5(2)
C00T O007 C010 C00Q 60.2(3)
C00T O007 C010 C01X -177.04(19)
C00T O007 C010 C01Z -63.7(2)
C00U O005 C01R O00M -11.4(4)
C00U O005 C01R C020 170.5(2)
C00U C01N C02O C01Y 30.2(2)
C00U C01S C01Y O003 96.0(2)
C00U C01S C01Y C00R -139.84(19)
C00U C01S C01Y C02O -20.5(2)
C00V O004 C018 C021 118.7(2)
C00V O004 C018 C024 -129.7(2)
C00V C019 C01G C014 173.3(2)
C00W C00Q C010 O007 42.2(3)
C00W C00Q C010 C01X -79.6(3)
C00W C00Q C010 C01Z 165.1(2)
C00W C012 C01F C01H 143.6(3)
C00W C012 C01F C01J -146.8(2)
C14 C13 C12 C11 170.3(3)
C14 C15 C1 C2 107.0(3)
C00Y C01O C02W C02T -3.2(4)
C00Y C01O C02W C03T -114.8(3)
C00Y C01O C03T C02W 104.3(3)
C00Y C01O C03T C03K -6.4(4)
C00Y C01O C03T C03X -147.3(3)
C00Z C011 C03A C02T -75.8(3)
C00Z C01S C01Y O003 -33.4(3)
C00Z C01S C01Y C00R 90.7(2)
C00Z C01S C01Y C02O -150.0(2)
C010 O007 C00T O009 -1.0(3)
C010 O007 C00T C02A 179.5(2)
C010 C00Q C00W C012 2.1(4)
C010 C00Q C00W C03U 174.0(2)
C011 C00Z C01S C00U 146.3(2)
C011 C00Z C01S C01Y -89.9(2)
C012 C01F C01H C01J 105.8(3)
C012 C01F C01H C03F -4.5(4)
C012 C01F C01H C03J -146.0(3)
C012 C01F C01J C01H -114.5(3)
C012 C01F C01J C02Q -2.0(4)
C013 C00R C01Y O003 29.7(3)
C013 C00R C01Y C01S -90.5(3)
C013 C00R C01Y C02O 154.4(2)
C013 C00Y C01O C02W -147.2(3)
C013 C00Y C01O C03T 143.8(3)
C014 C038 C03G C03I 1.6(5)
C015 O002 C01W O00N -7.4(4)
C015 O002 C01W C031 173.1(2)
C015 C01P C01Z C010 32.6(2)
C016 C02G C02U C03S -69.7(3)
C017 C01I C01L O001 48.3(3)
C017 C01I C01L C024 -71.2(3)
C017 C01I C01L C02E 172.6(2)
C018 O004 C00V O00J -7.7(4)
C018 O004 C00V C019 174.7(2)
C018 C021 C02E C01L 33.6(2)
C5 C6 C7 C8 -72.6(3)
C5 C4 C3 O2 56.0(3)
C5 C4 C3 C2 169.4(2)
C5 C4 C15 O5 -30.2(3)
C5 C4 C15 C14 95.1(2)
C5 C4 C15 C1 -146.3(2)
C01B C02B C02F C03W -104.7(3)
C01B C02B C02F C045 108.4(3)
C01B C02B C03S C02U 79.9(3)
C01C C01Q C03C C03V -179.7(3)
C01D C017 C01I O00F 176.7(2)
C01D C017 C01I C01L -12.7(4)
C01D C01B C02B C02F -112.2(3)
C01D C01B C02B C03S 1.5(4)
C01D C01B C02F C02B 107.1(3)
C01D C01B C02F C03W -143.6(3)
C01D C01B C02F C045 -4.4(4)
C01E C01T C01X C010 -95.1(2)
C01E C01T C01X C015 140.6(2)
C01E C022 C02Q C01J -71.8(3)
C01F C01H C01J C02Q -111.8(3)
C01F C01J C02Q C022 83.0(3)
C01G C014 C02J C01V 176.6(3)
C01G C014 C038 C03G -177.4(3)
C01H C01F C01J C02Q 112.5(3)
C01H C01J C02Q C022 156.9(2)
C01I C017 C01D C01B 172.0(2)
C01I C01L C024 C016 93.9(2)
C01I C01L C024 C018 -138.28(19)
C01I C01L C02E C021 109.2(2)
C01J C01F C01H C03F -110.2(3)
C01J C01F C01H C03J 108.2(3)
C01K C01Q C03C C03V 0.8(4)
C01K C032 C035 C03V 0.2(4)
C01L O001 C00S O008 0.1(3)
C01L O001 C00S C03Q -179.4(2)
C1' O2 C3 C4 -135.0(2)
C1' O2 C3 C2 114.7(3)
C1' C2' C3' C4' 178.6(2)
C01N C00U C01S C00Z 170.38(19)
C01N C00U C01S C01Y 39.5(2)
C01O C00Y C013 C00R 159.7(2)
C01O C00Y C013 C02S -8.1(4)
C01O C02W C03T C03K 109.7(3)
C01O C02W C03T C03X -105.7(3)
C01P C015 C01X C010 40.2(2)
C01P C015 C01X C01T 172.56(18)
C01Q C01C C031 C01W 177.2(2)
C01Q C01K C032 C035 -0.9(4)
C01Q C03C C03V C035 -1.5(4)
C01R O005 C00U C01N 104.3(2)
C01R O005 C00U C01S -143.6(2)
C01S C00U C01N C02O -43.2(2)
C01S C00U C01N C02R -167.6(2)
C01S C00Z C011 C02X -23.0(3)
C01S C00Z C011 C03A 164.00(19)
C01S C01Y C02O C01N -6.1(2)
C01T C01E C022 C02Q -74.7(3)
C01W O002 C015 C01P 111.9(2)
C01W O002 C015 C01X -137.4(2)
C01X C010 C01Z C01P -7.9(2)
C01X C015 C01P C01Z -45.0(2)
C01X C015 C01P C029 -168.7(2)
C01Y O003 C023 O00G -5.5(3)
C01Y O003 C023 C03M 174.6(2)
C01Y C00R C013 C00Y 13.3(4)
C01Y C00R C013 C02S -177.9(2)
C01Z C010 C01X C015 -19.7(2)
C01Z C010 C01X C01T -148.9(2)
C020 C01U C040 C03R -2.9(5)
C020 C01U C040 C03Z 174.4(3)
C021 C018 C024 C016 169.1(2)
C021 C018 C024 C01L 38.9(2)
C022 C01E C01T O00A -71.9(2)
C022 C01E C01T C01X 164.5(2)
C023 O003 C01Y C00R 62.2(3)
C023 O003 C01Y C01S -176.12(19)
C023 O003 C01Y C02O -63.1(2)
C024 C016 C02G C02U 165.0(2)
C024 C016 C02G C03H -21.0(4)
C024 C018 C021 C02E -45.3(2)
C024 C018 C021 C03D -170.1(2)
C024 C01L C02E C021 -9.8(2)
C7' C8' C9' C4' -0.9(4)
C7' C6' C5' C4' 1.0(4)
C026 C017 C01D C01B -2.9(4)
C026 C017 C01I O00F -8.0(3)
C026 C017 C01I C01L 162.6(2)
C13 C14 C15 O5 44.2(4)
C13 C14 C15 C4 -77.5(3)
C13 C14 C15 C1 168.4(3)
C13 C12 C11 C10 144.8(3)
C13 C12 C11 C9 -145.8(3)
C12 C11 C10 C9 106.8(3)
C12 C11 C10 C18 -143.0(3)
C12 C11 C10 C19 -4.2(4)
C12 C11 C9 C8 1.0(4)
C12 C11 C9 C10 -112.3(3)
C029 C01P C01Z C010 157.72(19)
C02B C01B C01D C017 -144.6(3)
C02B C01B C02F C03W 109.3(3)
C02B C01B C02F C045 -111.5(3)
C8' C7' C6' C5' 0.2(4)
C8' C9' C4' C3' -175.8(3)
C8' C9' C4' C5' 2.0(4)
C9' C4' C5' C6' -2.1(4)
C02E C01L C024 C016 -145.5(2)
C02E C01L C024 C018 -17.7(2)
C02F C01B C01D C017 145.9(3)
C02F C01B C02B C03S 113.6(3)
C02F C02B C03S C02U 154.6(2)
C02G C016 C024 C018 137.2(2)
C02G C016 C024 C01L -100.6(2)
C02G C02U C03S C02B -72.9(3)
C2' C3' C4' C9' 21.3(4)
C2' C3' C4' C5' -156.5(3)
C6 C5 C4 C3 140.2(2)
C6 C5 C4 C15 -95.5(3)
C02J C014 C01G C019 -174.5(3)
C02J C014 C038 C03G 0.2(4)
C02J C01V C03I C03G 1.8(5)
C3' C4' C5' C6' 175.7(3)
C4 C5 C6 C17 -26.3(4)
C4 C5 C6 C7 161.7(2)
C4 C3 C2 C1 -44.2(2)
C4 C3 C2 C16 -169.0(2)
C4 C15 C1 C2 -10.0(3)
C11 C10 C9 C8 -110.5(3)
C6' C7' C8' C9' -0.3(4)
C1" O5 C15 C14 55.1(3)
C1" O5 C15 C4 176.9(2)
C1" O5 C15 C1 -70.2(3)
C02R C01N C02O C01Y 156.6(2)
C02T C02W C03T C01O -112.3(3)
C02T C02W C03T C03K -2.7(4)
C02T C02W C03T C03X 141.9(3)
C02W C01O C03T C03K -110.7(3)
C02W C01O C03T C03X 108.4(3)
C02W C02T C03A C011 -74.2(3)
C02X C011 C03A C02T 110.9(3)
C3 O2 C1' O1 -5.8(4)
C3 O2 C1' C2' 176.1(2)
C3 C4 C15 O5 99.0(2)
C3 C4 C15 C14 -135.8(2)
C3 C4 C15 C1 -17.1(2)
C3 C2 C1 C15 33.4(3)
C17 C6 C7 C8 115.2(3)
C031 C01C C01Q C01K -10.4(4)
C031 C01C C01Q C03C 170.1(3)
C032 C01K C01Q C01C -179.1(2)
C032 C01K C01Q C03C 0.4(4)
C032 C035 C03V C03C 1.0(4)
C10 C11 C9 C8 113.3(3)
C9 C11 C10 C18 110.1(3)
C9 C11 C10 C19 -111.1(3)
C9 C8 C7 C6 -74.2(3)
C036 C01E C01T O00A 102.2(3)
C036 C01E C01T C01X -21.4(3)
C036 C01E C022 C02Q 111.1(3)
C038 C014 C01G C019 3.1(4)
C038 C014 C02J C01V -1.1(4)
C038 C03G C03I C01V -2.6(5)
C7 C8 C9 C11 79.5(3)
C7 C8 C9 C10 153.0(2)
C03A C02T C02W C01O 83.1(3)
C03A C02T C02W C03T 156.5(2)
C15 O5 C1" O6 -4.9(4)
C15 O5 C1" C2" 175.8(2)
C15 C14 C13 C12 -6.8(4)
C15 C14 C13 C20 167.4(3)
C15 C4 C3 O2 -75.4(2)
C15 C4 C3 C2 38.0(2)
C03D C021 C02E C01L 158.7(2)
C03F C01H C01J C01F 110.0(3)
C03F C01H C01J C02Q -1.9(4)
C03H C02G C02U C03S 116.0(3)
C03I C01V C02J C014 0.1(4)
C03J C01H C01J C01F -105.2(3)
C03J C01H C01J C02Q 142.9(2)
C20 C13 C12 C11 -3.5(5)
C18 C10 C9 C11 -103.7(3)
C18 C10 C9 C8 145.7(3)
C19 C10 C9 C11 110.0(3)
C19 C10 C9 C8 -0.5(4)
C03S C02B C02F C01B -112.2(3)
C03S C02B C02F C03W 143.1(3)
C03S C02B C02F C045 -3.8(4)
C03T C01O C02W C02T 111.6(3)
C03U C00W C012 C01F -7.8(4)
C040 C01U C020 C01R 179.7(3)
C040 C03R C044 C03Y -1.1(5)
C040 C03Z C041 C03Y -0.2(5)
C041 C03Y C044 C03R 1.2(5)
C041 C03Z C040 C01U -177.0(3)
C041 C03Z C040 C03R 0.4(5)
C16 C2 C1 C15 159.1(2)
C044 C03R C040 C01U 177.6(3)
C044 C03R C040 C03Z 0.3(5)
C044 C03Y C041 C03Z -0.6(5)

loop_
_smtbx_masks_void_nr
_smtbx_masks_void_average_x
_smtbx_masks_void_average_y
_smtbx_masks_void_average_z
_smtbx_masks_void_volume
_smtbx_masks_void_count_electrons
1 0.082 0.071 0.689 23.0 2.0
2 0.104 0.067 0.903 20.2 1.0
3 -0.027 0.049 0.130 165.6 37.0
4 -0.082 0.571 0.311 23.0 2.0
5 -0.104 0.567 0.097 20.2 1.0
6 -0.523 0.549 0.870 165.6 37.0
7 0.389 0.589 0.622 7.2 0.5
8 0.611 0.089 0.378 7.2 0.5
